data_7716578
loop_
_publ_author_name
'Jur&#xe1;kov&#xe1;, Jana'
'Santana, Vinicius Tadeu'
'Pavlik, J&#xe1;n'
'Monco&#x13e;, J&#xe1;n'
'Nemec, Ivan'
'Clemente-Le&#xf3;n, Miguel'
'Kuppusamy, Senthil Kumar'
'Ruben, Mario'
'&#x10c;i&#x17e;m&#xe1;r, Erik'
'&#x160;alitro&#x161;, Ivan'

_publ_section_title
;
 Magnetic anisotropy and slow relaxation of magnetisation in double salts
 containing four- and six-coordinate cobalt(II) complex ions.
;
_journal_issue 31
_journal_name_full 'Dalton transactions (Cambridge, England : 2003)'
_journal_page_first 12962
_journal_page_last 12972
_journal_paper_doi 10.1039/d4dt01509f
_journal_volume 53
_journal_year 2024
_chemical_formula_moiety '2(C62 H74 Co N10), 2(C4 Co N4 S4), C2 H3 N'
_chemical_formula_sum 'C134 H150.53 Co4 N29 S8'
_chemical_formula_weight 2659.56
_space_group_crystal_system triclinic
_space_group_IT_number 2
_space_group_name_Hall '-P 1'
_space_group_name_H-M_alt 'P -1'
_atom_sites_solution_hydrogens geom
_atom_sites_solution_primary dual
_audit_creation_date 2023-03-18
_audit_creation_method
;
Olex2 1.5
(compiled 2023.02.24 svn.rf166f9f3 for OlexSys, GUI svn.r6725)
;
_audit_update_record
;
2024-05-01 deposited with the CCDC.	2024-07-09 downloaded from the CCDC.
;
_cell_angle_alpha 78.9901(4)
_cell_angle_beta 80.0612(3)
_cell_angle_gamma 69.1223(4)
_cell_formula_units_Z 2
_cell_length_a 13.85829(6)
_cell_length_b 16.47082(7)
_cell_length_c 31.54082(12)
_cell_measurement_reflns_used 202451
_cell_measurement_temperature 99.99(14)
_cell_measurement_theta_max 69.53
_cell_measurement_theta_min 3.41
_cell_volume 6559.89(5)
_computing_molecular_graphics 'Olex2 1.5 (Dolomanov et al., 2009)'
_computing_publication_material 'Olex2 1.5 (Dolomanov et al., 2009)'
_computing_structure_refinement 'SHELXL 2019/2 (Sheldrick, 2015)'
_computing_structure_solution 'SHELXT 2014/4 (Sheldrick, 2014)'
_diffrn_ambient_temperature 99.99(14)
_diffrn_measured_fraction_theta_full 1.000
_diffrn_measured_fraction_theta_max 0.999
_diffrn_measurement_device_type 'XtaLAB Synergy, Single source at home/near, HyPix3000'
_diffrn_radiation_type CuK\a
_diffrn_radiation_wavelength 1.54184
_diffrn_reflns_av_R_equivalents 0.0886
_diffrn_reflns_av_unetI/netI 0.0318
_diffrn_reflns_Laue_measured_fraction_full 1.000
_diffrn_reflns_Laue_measured_fraction_max 0.999
_diffrn_reflns_limit_h_max 16
_diffrn_reflns_limit_h_min -16
_diffrn_reflns_limit_k_max 20
_diffrn_reflns_limit_k_min -20
_diffrn_reflns_limit_l_max 36
_diffrn_reflns_limit_l_min -38
_diffrn_reflns_number 211628
_diffrn_reflns_point_group_measured_fraction_full 1.000
_diffrn_reflns_point_group_measured_fraction_max 0.999
_diffrn_reflns_theta_full 67.684
_diffrn_reflns_theta_max 69.993
_diffrn_reflns_theta_min 3.413
_exptl_absorpt_coefficient_mu 5.565
_exptl_absorpt_correction_T_max 0.779
_exptl_absorpt_correction_T_min 0.145
_exptl_absorpt_correction_type gaussian
_exptl_absorpt_process_details
;
CrysAlisPro 1.171.42.57a (Rigaku Oxford Diffraction, 2022)
Numerical absorption correction based on gaussian integration over
a multifaceted crystal model
Empirical absorption correction using spherical harmonics,
implemented in SCALE3 ABSPACK scaling algorithm.
;
_exptl_crystal_colour green
_exptl_crystal_colour_primary green
_exptl_crystal_density_diffrn 1.346
_exptl_crystal_description prism
_exptl_crystal_F_000 2787
_exptl_crystal_size_max 0.43
_exptl_crystal_size_mid 0.34
_exptl_crystal_size_min 0.2
_refine_diff_density_max 0.686
_refine_diff_density_min -0.596
_refine_diff_density_rms 0.059
_refine_ls_extinction_method none
_refine_ls_goodness_of_fit_ref 1.087
_refine_ls_hydrogen_treatment refU
_refine_ls_matrix_type full
_refine_ls_number_parameters 1752
_refine_ls_number_reflns 24854
_refine_ls_number_restraints 14
_refine_ls_restrained_S_all 1.087
_refine_ls_R_factor_all 0.0417
_refine_ls_R_factor_gt 0.0396
_refine_ls_shift/su_max 0.001
_refine_ls_shift/su_mean 0.000
_refine_ls_structure_factor_coef Fsqd
_refine_ls_weighting_details 'w=1/[\s^2^(Fo^2^)+(0.0716P)^2^+1.4664P] where P=(Fo^2^+2Fc^2^)/3'
_refine_ls_weighting_scheme calc
_refine_ls_wR_factor_gt 0.1086
_refine_ls_wR_factor_ref 0.1097
_reflns_Friedel_coverage 0.000
_reflns_number_gt 23144
_reflns_number_total 24854
_reflns_threshold_expression 'I > 2\s(I)'
_cod_data_source_file d4dt01509f2.cif
_cod_data_source_block 2
_cod_depositor_comments 'Adding full bibliography for 7716575--7716578.cif.'
_cod_database_code 7716578
_shelx_shelxl_version_number 2019/2
_shelx_space_group_comment
;
The symmetry employed for this shelxl refinement is uniquely defined
by the following loop, which should always be used as a source of
symmetry information in preference to the above space-group names.
They are only intended as comments.
;
_shelx_estimated_absorpt_t_max 0.402
_shelx_estimated_absorpt_t_min 0.198
_olex2_refinement_description
;
1. Restrained distances
 C04D-C04T \\sim C04D-C2
 with sigma of 0.04
 C04S-C04T \\sim C1-C2
 with sigma of 0.02
 C04K-C04S \\sim C04K-C1
 with sigma of 0.04
 C04D-C04S \\sim C04D-C1
 with sigma of 0.02
 C04K-C04T \\sim C04K-C2
 with sigma of 0.02
 C04P-C04R \\sim C04P-C3
 with sigma of 0.02
 C04P-C04V \\sim C04P-C04W
 with sigma of 0.04
 C04R-C04V \\sim C3-C04W
 with sigma of 0.02
2. Uiso/Uaniso restraints and constraints
C04S \\sim C04T: within 2A with sigma of 0.04 and sigma for terminal atoms of
0.08 within 2A
Uanis(C04S) = Uanis(C1) = Uanis(C2) = Uanis(C04T)
Uanis(C04W) = Uanis(C04V) = Uanis(C3) = Uanis(C04R)
3. Others
 Sof(H04M)=Sof(H04N)=Sof(H04S)=Sof(H04T)=Sof(C1)=Sof(H1A)=Sof(H1B)=Sof(C2)=
 Sof(H2A)=Sof(H2B)=1-FVAR(1)
 Sof(H04K)=Sof(H04L)=Sof(H04Q)=Sof(H04R)=Sof(C04S)=Sof(H1)=Sof(HX)=Sof(C04T)=
 Sof(H2)=Sof(HY)=FVAR(1)
 Sof(C3)=Sof(H3A)=Sof(H3B)=Sof(C04W)=Sof(H4)=Sof(H27)=Sof(H28)=1-FVAR(2)
 Sof(H04Z)=Sof(HU)=Sof(C04R)=Sof(H04)=Sof(HW)=Sof(C04V)=Sof(H3)=Sof(H25)=
 Sof(H26)=FVAR(2)
4.a Secondary CH2 refined with riding coordinates:
 C027(H02A,H02B), C02A(H02J,H02L), C02G(H02P,H02R), C02N(H02C,H02D), C02R(H02W,
 H02Z), C02U(H02E,H02G), C02V(H5,H), C02Z(H02H,H02I), C030(H03P,H03Q),
 C035(H03R,H03S), C03B(H03U,H03W), C03C(H03A,H03B), C03D(H03C,H03D), C03F(H03E,
 H03F), C03G(H03G,H03H), C03H(H03Y,HA), C03I(H03Z,HB), C03K(H03I,H03J),
 C03M(H03,HC), C03Q(H7,HD), C03S(H9,HE), C03U(H03K,H03M), C03Y(H11,HF),
 C03Z(H12,HG), C041(H04A,H04B), C042(H13,HH), C049(H14,HI), C04A(H15,HJ),
 C04C(H04I,H04J), C04D(H04K,H04L), C04D(H04M,H04N), C04E(H16,HK), C04F(H17,HL),
 C04I(H04O,H04P), C04K(H04Q,H04R), C04K(H04S,H04T), C04L(H04U,H04V), C04P(H04Z,
 HU), C04Q(H21,HV), C04R(H04,HW), C04S(H1,HX), C04T(H2,HY), C1(H1A,H1B), C2(H2A,
 H2B), C3(H3A,H3B)
4.b Aromatic/amide H refined with riding coordinates:
 C01N(H01N), C01R(H01R), C01W(H01W), C01Y(H01Y), C01Z(H01Z), C022(H022),
 C024(H024), C025(H025), C028(H028), C029(H029), C02B(H02M), C02C(H02N),
 C02D(H02O), C02F(H02F), C02H(H02S), C02I(H02T), C02K(H02K), C02M(H02U),
 C02P(H02V), C02Q(H02Q), C02S(H02), C02W(H6), C02X(H02X), C02Y(H02Y),
 C031(H031), C032(H032), C033(H033), C034(H034), C036(H036), C037(H037),
 C038(H038), C03A(H03T), C03L(H03L), C03N(H03N), C03O(H03O), C03R(H8),
 C03T(H10), C03V(H03V), C03X(H03X), C040(H040), C044(H044), C045(H045),
 C047(H047), C048(H048)
4.c Idealised Me refined as rotating group:
 C043(H04C,H04D,H04E), C046(H04F,H04G,H04H), C04H(H18,HM,HN), C04J(H19,HO,HP),
 C04M(H04W,H04X,H04Y), C04N(H20,HQ,HR), C04O(H23,HS,HT), C04U(H22,HZ,H24),
 C04V(H3,H25,H26), C04W(H4,H27,H28)
;
_olex2_submission_special_instructions 'No special instructions were received'

loop_
_space_group_symop_operation_xyz
'x, y, z'
'-x, -y, -z'

loop_
_atom_site_label
_atom_site_type_symbol
_atom_site_fract_x
_atom_site_fract_y
_atom_site_fract_z
_atom_site_U_iso_or_equiv
_atom_site_adp_type
_atom_site_occupancy
_atom_site_site_symmetry_order
_atom_site_calc_flag
_atom_site_refinement_flags_posn
_atom_site_refinement_flags_adp
_atom_site_refinement_flags_occupancy
_atom_site_disorder_assembly
_atom_site_disorder_group
Co1A Co 0.68167(2) 0.78135(2) 0.32327(2) 0.01604(7) Uani 1 1 d . . . . .
Co1B Co 0.74608(2) 0.29565(2) 0.17729(2) 0.01596(7) Uani 1 1 d . . . . .
Co2A Co 1.13921(2) 0.23286(2) 0.38128(2) 0.02468(8) Uani 1 1 d . . . . .
Co2B Co 0.16828(2) 0.71147(2) 0.14770(2) 0.02331(8) Uani 1 1 d . . . . .
S3 S 0.51670(4) 0.62294(3) 0.08042(2) 0.02830(11) Uani 1 1 d . . . . .
S2 S 0.08367(4) 0.81329(3) 0.28425(2) 0.02994(11) Uani 1 1 d . . . . .
S7 S 1.44685(4) 0.05244(3) 0.44350(2) 0.03019(11) Uani 1 1 d . . . . .
S4 S 0.06168(4) 0.46315(3) 0.16238(2) 0.03152(11) Uani 1 1 d . . . . .
S1 S 0.05751(4) 0.99110(4) 0.06658(2) 0.03430(12) Uani 1 1 d . . . . .
S6 S 0.85436(4) 0.26842(4) 0.49140(2) 0.03590(12) Uani 1 1 d . . . . .
S8 S 1.13875(4) 0.11686(4) 0.25551(2) 0.04008(13) Uani 1 1 d . . . . .
S5 S 1.25448(4) 0.46264(4) 0.30421(2) 0.04254(15) Uani 1 1 d . . . . .
N1A N 0.63976(11) 0.72320(10) 0.27772(5) 0.0188(3) Uani 1 1 d . . . . .
N2A N 0.82192(11) 0.69175(10) 0.30078(5) 0.0182(3) Uani 1 1 d . . . . .
N3A N 0.78949(11) 0.78989(10) 0.36014(5) 0.0187(3) Uani 1 1 d . . . . .
N4A N 0.67612(11) 0.89139(10) 0.27527(5) 0.0187(3) Uani 1 1 d . . . . .
N5A N 0.53543(11) 0.87218(10) 0.33858(5) 0.0188(3) Uani 1 1 d . . . . .
N6A N 0.62040(11) 0.71914(10) 0.38099(5) 0.0192(3) Uani 1 1 d . . . . .
N7A N 1.16427(14) 0.34081(12) 0.35015(6) 0.0301(4) Uani 1 1 d . . . . .
N8A N 1.01394(14) 0.25635(12) 0.42299(6) 0.0310(4) Uani 1 1 d . . . . .
N9A N 1.26083(13) 0.15832(12) 0.41065(5) 0.0293(4) Uani 1 1 d . . . . .
N10A N 1.13436(14) 0.17346(12) 0.33389(6) 0.0323(4) Uani 1 1 d . . . . .
N1B N 0.85335(11) 0.33997(10) 0.13182(5) 0.0177(3) Uani 1 1 d . . . . .
N2B N 0.88927(11) 0.19155(10) 0.18181(5) 0.0182(3) Uani 1 1 d . . . . .
N3B N 0.70999(11) 0.19763(10) 0.22583(5) 0.0191(3) Uani 1 1 d . . . . .
N4B N 0.67937(11) 0.28048(10) 0.12350(5) 0.0190(3) Uani 1 1 d . . . . .
N5B N 0.59771(11) 0.39368(10) 0.17895(5) 0.0188(3) Uani 1 1 d . . . . .
N6B N 0.74371(12) 0.37523(10) 0.22461(5) 0.0200(3) Uani 1 1 d . . . . .
N7B N 0.10286(13) 0.82181(12) 0.11202(6) 0.0294(4) Uani 1 1 d . . . . .
N8B N 0.14891(14) 0.74105(13) 0.20676(6) 0.0325(4) Uani 1 1 d . . . . .
N9B N 0.31457(13) 0.67100(11) 0.12285(6) 0.0275(4) Uani 1 1 d . . . . .
N10B N 0.11845(14) 0.61233(12) 0.15311(6) 0.0301(4) Uani 1 1 d . . . . .
N26 N 0.77192(12) 0.07901(10) 0.27461(5) 0.0193(3) Uani 1 1 d . . . . .
N25 N 1.01636(11) 0.32194(10) 0.10181(5) 0.0199(3) Uani 1 1 d . . . . .
N21 N 0.69384(12) 0.65550(10) 0.21841(5) 0.0198(3) Uani 1 1 d . . . . .
N22 N 0.94310(12) 0.72464(10) 0.38638(5) 0.0204(3) Uani 1 1 d . . . . .
N23 N 0.57361(12) 1.00831(10) 0.23594(5) 0.0210(3) Uani 1 1 d . . . . .
N28 N 0.56048(11) 0.34945(10) 0.07674(5) 0.0207(3) Uani 1 1 d . . . . .
N27 N 0.64836(12) 0.46898(10) 0.27119(5) 0.0223(3) Uani 1 1 d . . . . .
N24 N 0.49764(12) 0.72697(11) 0.43775(5) 0.0232(3) Uani 1 1 d . . . . .
C015 C 0.88397(13) 0.73013(12) 0.35492(6) 0.0185(3) Uani 1 1 d . . . . .
C016 C 0.58091(13) 0.95058(12) 0.27339(6) 0.0189(3) Uani 1 1 d . . . . .
C017 C 0.82622(14) 0.65214(11) 0.26661(6) 0.0183(3) Uani 1 1 d . . . . .
C018 C 0.79260(14) 0.12873(11) 0.23673(6) 0.0181(3) Uani 1 1 d . . . . .
C019 C 0.58812(13) 0.34262(12) 0.11695(6) 0.0198(4) Uani 1 1 d . . . . .
C01A C 0.89217(13) 0.11710(12) 0.20886(6) 0.0185(3) Uani 1 1 d . . . . .
C01B C 0.95050(13) 0.28498(12) 0.12861(6) 0.0186(3) Uani 1 1 d . . . . .
C01C C 0.95651(14) 0.40607(12) 0.08623(6) 0.0198(4) Uani 1 1 d . . . . .
C01D C 0.63054(14) 0.19346(12) 0.25855(6) 0.0202(4) Uani 1 1 d . . . . .
C01E C 0.85453(14) 0.41651(12) 0.10524(5) 0.0187(3) Uani 1 1 d . . . . .
C01F C 0.64934(14) 0.42904(12) 0.23711(6) 0.0203(4) Uani 1 1 d . . . . .
C01G C 0.47471(14) 0.85377(12) 0.37446(6) 0.0196(4) Uani 1 1 d . . . . .
C01H C 0.72144(14) 0.67567(12) 0.25328(6) 0.0189(3) Uani 1 1 d . . . . .
C01I C 0.52864(14) 0.76752(12) 0.39896(6) 0.0206(4) Uani 1 1 d . . . . .
C01J C 0.88095(14) 0.78408(12) 0.41422(6) 0.0208(4) Uani 1 1 d . . . . .
C01K C 0.97271(13) 0.19596(12) 0.15364(6) 0.0190(3) Uani 1 1 d . . . . .
C01L C 0.49994(14) 0.94542(12) 0.31015(6) 0.0194(3) Uani 1 1 d . . . . .
C01M C 0.53254(14) 0.39757(12) 0.15093(6) 0.0199(4) Uani 1 1 d . . . . .
C01N C 0.79867(15) 0.56218(13) 0.06888(6) 0.0231(4) Uani 1 1 d . . . . .
H01N H 0.745348 0.616584 0.062247 0.027(6) Uiso 1 1 calc R . . . .
C01O C 0.66880(14) 0.12029(12) 0.28970(6) 0.0205(4) Uani 1 1 d . . . . .
C01P C 0.90859(13) 0.67883(12) 0.31878(6) 0.0187(3) Uani 1 1 d . . . . .
C01Q C 0.67121(14) 0.98408(12) 0.21194(6) 0.0209(4) Uani 1 1 d . . . . .
C01R C 0.37437(14) 0.91018(13) 0.38377(6) 0.0230(4) Uani 1 1 d . . . . .
H01R H 0.332302 0.897751 0.409590 0.024(5) Uiso 1 1 calc R . . . .
C01S C 0.73375(14) 0.91090(12) 0.23700(6) 0.0197(4) Uani 1 1 d . . . . .
C01T C 0.80846(15) 0.38050(12) 0.25208(6) 0.0213(4) Uani 1 1 d . . . . .
C01U C 0.63968(14) 0.28547(12) 0.05569(6) 0.0207(4) Uani 1 1 d . . . . .
C01V C 0.55378(14) 0.73474(12) 0.25755(6) 0.0195(4) Uani 1 1 d . . . . .
C01W C 0.98231(15) 0.47412(13) 0.05853(6) 0.0231(4) Uani 1 1 d . . . . .
H01W H 1.051713 0.467328 0.046018 0.039(7) Uiso 1 1 calc R . . . .
C01X C 0.58629(14) 0.69287(12) 0.22027(6) 0.0207(4) Uani 1 1 d . . . . .
C01Y C 0.77357(14) 0.49496(12) 0.09653(6) 0.0209(4) Uani 1 1 d . . . . .
H01Y H 0.704141 0.501921 0.109054 0.029(6) Uiso 1 1 calc R . . . .
C01Z C 1.00488(14) 0.62419(13) 0.30237(6) 0.0228(4) Uani 1 1 d . . . . .
H01Z H 1.066062 0.615422 0.314895 0.034(6) Uiso 1 1 calc R . . . .
C020 C 0.65201(14) 0.64310(12) 0.41005(6) 0.0216(4) Uani 1 1 d . . . . .
C021 C 0.56290(14) 0.44069(12) 0.21235(6) 0.0199(4) Uani 1 1 d . . . . .
C022 C 0.90170(15) 0.55179(13) 0.05030(6) 0.0243(4) Uani 1 1 d . . . . .
H022 H 0.916091 0.599592 0.031563 0.027(6) Uiso 1 1 calc R . . . .
C023 C 0.78560(14) 0.82426(12) 0.39729(6) 0.0204(4) Uani 1 1 d . . . . .
C024 C 0.97962(14) 0.04180(12) 0.20757(6) 0.0220(4) Uani 1 1 d . . . . .
H024 H 0.981644 -0.010433 0.226953 0.024(5) Uiso 1 1 calc R . . . .
C025 C 0.52766(15) 0.24945(12) 0.26433(6) 0.0251(4) Uani 1 1 d . . . . .
H025 H 0.500356 0.298162 0.243058 0.028(6) Uiso 1 1 calc R . . . .
C026 C 0.71318(14) 0.24353(12) 0.08523(6) 0.0201(4) Uani 1 1 d . . . . .
C027 C 0.84364(14) 0.00556(12) 0.30077(6) 0.0217(4) Uani 1 1 d . . . . .
H02A H 0.886312 -0.039189 0.281956 0.032(6) Uiso 1 1 calc R . . . .
H02B H 0.802616 -0.022089 0.323977 0.022(5) Uiso 1 1 calc R . . . .
C028 C 0.91936(14) 0.59644(13) 0.24903(6) 0.0232(4) Uani 1 1 d . . . . .
H028 H 0.921881 0.568146 0.225085 0.023(5) Uiso 1 1 calc R . . . .
C029 C 1.06163(14) 0.12312(13) 0.14999(6) 0.0234(4) Uani 1 1 d . . . . .
H029 H 1.119646 0.126104 0.129517 0.023(5) Uiso 1 1 calc R . . . .
C02A C 0.76081(15) 0.61091(13) 0.18224(6) 0.0239(4) Uani 1 1 d . . . . .
H02J H 0.717508 0.595938 0.165132 0.022(5) Uiso 1 1 calc R . . . .
H02L H 0.811957 0.555406 0.194248 0.029(6) Uiso 1 1 calc R . . . .
C02B C 1.00921(15) 0.58303(13) 0.26740(6) 0.0252(4) Uani 1 1 d . . . . .
H02M H 1.074042 0.545296 0.255810 0.029(6) Uiso 1 1 calc R . . . .
C02C C 0.33717(14) 0.98496(13) 0.35450(6) 0.0243(4) Uani 1 1 d . . . . .
H02N H 0.268291 1.023965 0.360012 0.026(6) Uiso 1 1 calc R . . . .
C02D C 0.83843(14) 0.86905(12) 0.22188(6) 0.0223(4) Uani 1 1 d . . . . .
H02O H 0.881770 0.819555 0.238698 0.027(6) Uiso 1 1 calc R . . . .
C02E C 0.09549(14) 0.55000(14) 0.15674(6) 0.0255(4) Uani 1 1 d . . . . .
C02F C 0.80465(14) 0.17595(12) 0.07326(6) 0.0230(4) Uani 1 1 d . . . . .
H02F H 0.855374 0.146492 0.092821 0.033(6) Uiso 1 1 calc R . . . .
C02G C 1.04247(14) 0.65800(13) 0.39710(6) 0.0226(4) Uani 1 1 d . . . . .
H02P H 1.071976 0.678730 0.417668 0.026(6) Uiso 1 1 calc R . . . .
H02R H 1.092038 0.649971 0.370332 0.022(5) Uiso 1 1 calc R . . . .
C02H C 0.51575(16) 0.69124(14) 0.19389(6) 0.0260(4) Uani 1 1 d . . . . .
H02S H 0.538103 0.663457 0.168453 0.030(6) Uiso 1 1 calc R . . . .
C02I C 0.87507(15) 0.90310(14) 0.18167(6) 0.0265(4) Uani 1 1 d . . . . .
H02T H 0.945168 0.876009 0.170348 0.027(6) Uiso 1 1 calc R . . . .
C02J C 0.74964(15) 0.43826(12) 0.28162(6) 0.0234(4) Uani 1 1 d . . . . .
C02K C 0.39060(14) 0.49204(13) 0.19185(6) 0.0257(4) Uani 1 1 d . . . . .
H02K H 0.318769 0.524845 0.196811 0.026(6) Uiso 1 1 calc R . . . .
C02L C 0.57543(15) 0.64689(13) 0.44564(6) 0.0241(4) Uani 1 1 d . . . . .
C02M C 0.70897(15) 1.01935(13) 0.17123(6) 0.0252(4) Uani 1 1 d . . . . .
H02U H 0.666423 1.069521 0.154503 0.027(6) Uiso 1 1 calc R . . . .
C02N C 0.47729(14) 0.41835(12) 0.05443(6) 0.0230(4) Uani 1 1 d . . . . .
H02C H 0.506470 0.436796 0.024755 0.022(5) Uiso 1 1 calc R . . . .
H02D H 0.451613 0.469928 0.070188 0.031(6) Uiso 1 1 calc R . . . .
C02O C 1.33856(15) 0.11377(13) 0.42474(6) 0.0248(4) Uani 1 1 d . . . . .
C02P C 0.70371(15) 0.88723(12) 0.41813(6) 0.0242(4) Uani 1 1 d . . . . .
H02V H 0.638605 0.914640 0.406889 0.027(6) Uiso 1 1 calc R . . . .
C02Q C 0.45860(15) 0.49086(12) 0.21987(6) 0.0246(4) Uani 1 1 d . . . . .
H02Q H 0.434290 0.523613 0.243604 0.035(6) Uiso 1 1 calc R . . . .
C02R C 0.81860(15) 0.66680(13) 0.15228(6) 0.0249(4) Uani 1 1 d . . . . .
H02W H 0.864687 0.632187 0.129666 0.035(6) Uiso 1 1 calc R . . . .
H02Z H 0.863216 0.680168 0.169396 0.031(6) Uiso 1 1 calc R . . . .
C02S C 0.74269(15) 0.57000(13) 0.40785(6) 0.0250(4) Uani 1 1 d . . . . .
H02 H 0.795884 0.567953 0.384210 0.029(6) Uiso 1 1 calc R . . . .
C02T C 0.39887(15) 0.65171(12) 0.10498(6) 0.0235(4) Uani 1 1 d . . . . .
C02U C 0.24070(14) 0.54064(13) 0.04434(6) 0.0234(4) Uani 1 1 d . . . . .
H02E H 0.286441 0.568711 0.052057 0.028(6) Uiso 1 1 calc R . . . .
H02G H 0.201605 0.522182 0.071556 0.022(5) Uiso 1 1 calc R . . . .
C02V C 0.74816(15) 0.75294(13) 0.12999(6) 0.0256(4) Uani 1 1 d . . . . .
H5 H 0.695945 0.741078 0.116542 0.030(6) Uiso 1 1 calc R . . . .
H H 0.710575 0.792356 0.151984 0.027(6) Uiso 1 1 calc R . . . .
C02W C 0.44821(14) 0.77650(13) 0.26989(6) 0.0241(4) Uani 1 1 d . . . . .
H6 H 0.425449 0.805287 0.295003 0.034(6) Uiso 1 1 calc R . . . .
C02X C 0.42702(14) 0.44570(13) 0.15681(6) 0.0240(4) Uani 1 1 d . . . . .
H02X H 0.381325 0.446686 0.137320 0.033(6) Uiso 1 1 calc R . . . .
C02Y C 1.06346(15) 0.04539(13) 0.17721(6) 0.0244(4) Uani 1 1 d . . . . .
H02Y H 1.122984 -0.005737 0.174899 0.035(6) Uiso 1 1 calc R . . . .
C02Z C 0.16408(14) 0.60760(12) 0.01476(6) 0.0228(4) Uani 1 1 d . . . . .
H02H H 0.203130 0.633271 -0.010190 0.029(6) Uiso 1 1 calc R . . . .
H02I H 0.126144 0.577356 0.003190 0.019(5) Uiso 1 1 calc R . . . .
C030 C 1.02951(15) 0.57004(13) 0.41739(6) 0.0248(4) Uani 1 1 d . . . . .
H03P H 0.970867 0.579702 0.440888 0.025(6) Uiso 1 1 calc R . . . .
H03Q H 1.012639 0.543939 0.395054 0.026(6) Uiso 1 1 calc R . . . .
C031 C 0.90038(16) 0.80517(13) 0.45198(6) 0.0259(4) Uani 1 1 d . . . . .
H031 H 0.965642 0.778262 0.463123 0.031(6) Uiso 1 1 calc R . . . .
C032 C 0.39950(14) 1.00360(12) 0.31714(6) 0.0236(4) Uani 1 1 d . . . . .
H032 H 0.374102 1.054787 0.296910 0.028(6) Uiso 1 1 calc R . . . .
C033 C 0.65282(15) 0.26420(13) 0.01399(6) 0.0247(4) Uani 1 1 d . . . . .
H033 H 0.602512 0.293828 -0.005739 0.037(7) Uiso 1 1 calc R . . . .
C034 C 0.91580(15) 0.33908(13) 0.25377(6) 0.0259(4) Uani 1 1 d . . . . .
H034 H 0.957196 0.300178 0.233826 0.030(6) Uiso 1 1 calc R . . . .
C035 C 0.41062(15) 1.03830(14) 0.20367(7) 0.0291(4) Uani 1 1 d . . . . .
H03R H 0.384953 1.002136 0.228725 0.037(6) Uiso 1 1 calc R . . . .
H03S H 0.349582 1.087155 0.193283 0.037(7) Uiso 1 1 calc R . . . .
C036 C 0.81787(15) 0.15417(13) 0.03225(6) 0.0256(4) Uani 1 1 d . . . . .
H036 H 0.878935 0.108679 0.023356 0.036(6) Uiso 1 1 calc R . . . .
C037 C 0.81147(15) 0.97708(13) 0.15679(6) 0.0265(4) Uani 1 1 d . . . . .
H037 H 0.840086 0.998529 0.129206 0.024(5) Uiso 1 1 calc R . . . .
C038 C 0.41191(16) 0.73220(14) 0.20686(7) 0.0287(4) Uani 1 1 d . . . . .
H038 H 0.361521 0.731902 0.189988 0.036(6) Uiso 1 1 calc R . . . .
C039 C 0.12142(14) 0.77090(13) 0.23917(6) 0.0257(4) Uani 1 1 d . . . . .
C03A C 0.81895(17) 0.86758(14) 0.47220(6) 0.0296(4) Uani 1 1 d . . . . .
H03T H 0.828555 0.884080 0.498017 0.028(6) Uiso 1 1 calc R . . . .
C03B C 1.12771(15) 0.50671(13) 0.43587(7) 0.0264(4) Uani 1 1 d . . . . .
H03U H 1.142846 0.532291 0.458869 0.032(6) Uiso 1 1 calc R . . . .
H03W H 1.186689 0.499459 0.412538 0.034(6) Uiso 1 1 calc R . . . .
C03C C 0.30742(14) 0.46001(13) 0.02325(6) 0.0229(4) Uani 1 1 d . . . . .
H03A H 0.345812 0.479220 -0.003995 0.024(5) Uiso 1 1 calc R . . . .
H03B H 0.260923 0.432978 0.015271 0.022(5) Uiso 1 1 calc R . . . .
C03D C 1.12836(14) 0.28457(13) 0.08848(6) 0.0235(4) Uani 1 1 d . . . . .
H03C H 1.161796 0.240460 0.112331 0.020(5) Uiso 1 1 calc R . . . .
H03D H 1.159645 0.331616 0.082770 0.026(6) Uiso 1 1 calc R . . . .
C03E C 1.20110(15) 0.39182(14) 0.33107(7) 0.0280(4) Uani 1 1 d . . . . .
C03F C 0.38584(14) 0.38979(13) 0.05115(6) 0.0244(4) Uani 1 1 d . . . . .
H03E H 0.350841 0.378253 0.080658 0.021(5) Uiso 1 1 calc R . . . .
H03F H 0.411887 0.334544 0.038261 0.036(6) Uiso 1 1 calc R . . . .
C03G C 0.91525(16) 0.03463(14) 0.32137(6) 0.0275(4) Uani 1 1 d . . . . .
H03G H 0.976535 0.035633 0.300122 0.039(7) Uiso 1 1 calc R . . . .
H03H H 0.878081 0.095220 0.327949 0.028(6) Uiso 1 1 calc R . . . .
C03H C 0.81005(15) 0.79833(14) 0.09519(7) 0.0280(4) Uani 1 1 d . . . . .
H03Y H 0.864867 0.806533 0.108598 0.032(6) Uiso 1 1 calc R . . . .
HA H 0.844938 0.759428 0.072738 0.031(6) Uiso 1 1 calc R . . . .
C03I C 0.40909(15) 0.76125(13) 0.47035(6) 0.0266(4) Uani 1 1 d . . . . .
H03Z H 0.399095 0.711827 0.491886 0.030(6) Uiso 1 1 calc R . . . .
HB H 0.345089 0.790091 0.455789 0.021(5) Uiso 1 1 calc R . . . .
C03J C 0.94709(15) 0.26106(13) 0.45148(7) 0.0271(4) Uani 1 1 d . . . . .
C03K C 1.14849(16) 0.24123(14) 0.04751(6) 0.0285(4) Uani 1 1 d . . . . .
H03I H 1.136906 0.184037 0.055572 0.024(5) Uiso 1 1 calc R . . . .
H03J H 1.097793 0.278708 0.027202 0.028(6) Uiso 1 1 calc R . . . .
C03L C 0.60794(16) 0.10136(13) 0.32775(6) 0.0270(4) Uani 1 1 d . . . . .
H03L H 0.634374 0.051929 0.348787 0.024(5) Uiso 1 1 calc R . . . .
C03M C 0.48141(15) 1.07657(13) 0.21918(6) 0.0256(4) Uani 1 1 d . . . . .
H03 H 0.503975 1.115727 0.194696 0.029(6) Uiso 1 1 calc R . . . .
HC H 0.441765 1.112412 0.242360 0.025(6) Uiso 1 1 calc R . . . .
C03N C 0.79259(17) 0.45572(13) 0.31437(6) 0.0289(4) Uani 1 1 d . . . . .
H03N H 0.751518 0.494194 0.334546 0.042(7) Uiso 1 1 calc R . . . .
C03O C 0.46736(16) 0.23144(14) 0.30194(7) 0.0309(4) Uani 1 1 d . . . . .
H03O H 0.397519 0.269048 0.306922 0.027(6) Uiso 1 1 calc R . . . .
C03P C 1.13564(15) 0.14967(14) 0.30106(7) 0.0291(4) Uani 1 1 d . . . . .
C03Q C 0.74539(17) 0.88685(14) 0.07322(7) 0.0305(4) Uani 1 1 d . . . . .
H7 H 0.713198 0.927248 0.095196 0.042(7) Uiso 1 1 calc R . . . .
HD H 0.688806 0.879644 0.060584 0.038(7) Uiso 1 1 calc R . . . .
C03R C 0.72201(17) 0.90751(14) 0.45563(6) 0.0293(4) Uani 1 1 d . . . . .
H8 H 0.667947 0.949527 0.470800 0.032(6) Uiso 1 1 calc R . . . .
C03S C 0.46213(16) 0.98226(15) 0.16754(7) 0.0311(4) Uani 1 1 d . . . . .
H9 H 0.514903 0.927586 0.179295 0.036(6) Uiso 1 1 calc R . . . .
HE H 0.498351 1.014468 0.144435 0.037(6) Uiso 1 1 calc R . . . .
C03T C 0.37813(15) 0.77432(14) 0.24411(7) 0.0274(4) Uani 1 1 d . . . . .
H10 H 0.305820 0.801830 0.251767 0.032(6) Uiso 1 1 calc R . . . .
C03U C 0.95223(16) -0.02396(14) 0.36272(6) 0.0281(4) Uani 1 1 d . . . . .
H03K H 0.993102 -0.083829 0.355914 0.038(7) Uiso 1 1 calc R . . . .
H03M H 0.891079 -0.027681 0.383459 0.041(7) Uiso 1 1 calc R . . . .
C03V C 0.74275(15) 0.19783(13) 0.00286(6) 0.0265(4) Uani 1 1 d . . . . .
H03V H 0.754699 0.180898 -0.025254 0.028(6) Uiso 1 1 calc R . . . .
C03W C 0.08366(14) 0.89338(14) 0.09305(6) 0.0262(4) Uani 1 1 d . . . . .
C03X C 0.89749(18) 0.41415(14) 0.31576(7) 0.0334(5) Uani 1 1 d . . . . .
H03X H 0.929852 0.423919 0.337611 0.049(8) Uiso 1 1 calc R . . . .
C03Y C 0.42617(17) 0.82661(14) 0.49367(7) 0.0302(4) Uani 1 1 d . . . . .
H11 H 0.426372 0.879786 0.472842 0.028(6) Uiso 1 1 calc R . . . .
HF H 0.494887 0.800527 0.504776 0.032(6) Uiso 1 1 calc R . . . .
C03Z C 0.38385(16) 0.95871(14) 0.14774(7) 0.0315(5) Uani 1 1 d . . . . .
H12 H 0.346645 0.927900 0.171142 0.035(6) Uiso 1 1 calc R . . . .
HG H 0.331831 1.013640 0.135737 0.040(7) Uiso 1 1 calc R . . . .
C040 C 0.50695(16) 0.15851(14) 0.33318(7) 0.0320(5) Uani 1 1 d . . . . .
H040 H 0.463030 0.148210 0.358775 0.025(6) Uiso 1 1 calc R . . . .
C041 C 0.56082(16) 0.52650(13) 0.29693(7) 0.0277(4) Uani 1 1 d . . . . .
H04A H 0.511252 0.568345 0.277210 0.033(6) Uiso 1 1 calc R . . . .
H04B H 0.587050 0.560827 0.311840 0.018(5) Uiso 1 1 calc R . . . .
C042 C 1.11949(17) 0.41657(14) 0.45492(7) 0.0310(4) Uani 1 1 d . . . . .
H13 H 1.059697 0.424131 0.477873 0.035(6) Uiso 1 1 calc R . . . .
HH H 1.105203 0.390853 0.431762 0.041(7) Uiso 1 1 calc R . . . .
C043 C 0.08583(15) 0.68121(13) 0.03835(7) 0.0291(4) Uani 1 1 d . . . . .
H04C H 0.039679 0.723306 0.017919 0.033(6) Uiso 1 1 calc R . . . .
H04D H 0.122984 0.711151 0.050044 0.028(6) Uiso 1 1 calc R . . . .
H04E H 0.044574 0.656463 0.062221 0.025(5) Uiso 1 1 calc R . . . .
C044 C 0.67345(18) 0.50495(14) 0.47644(7) 0.0337(5) Uani 1 1 d . . . . .
H044 H 0.681984 0.456106 0.498792 0.039(7) Uiso 1 1 calc R . . . .
C045 C 0.75208(17) 0.50094(14) 0.44127(7) 0.0307(4) Uani 1 1 d . . . . .
H045 H 0.812368 0.450064 0.440520 0.045(7) Uiso 1 1 calc R . . . .
C046 C 1.09979(17) 0.00272(16) 0.45114(7) 0.0338(5) Uani 1 1 d . . . . .
H04F H 1.163744 0.005184 0.432837 0.072(10) Uiso 1 1 calc R . . . .
H04G H 1.117214 -0.033318 0.479109 0.066(9) Uiso 1 1 calc R . . . .
H04H H 1.055010 0.062209 0.456028 0.053(8) Uiso 1 1 calc R . . . .
C047 C 0.95848(17) 0.35743(14) 0.28572(7) 0.0312(4) Uani 1 1 d . . . . .
H047 H 1.031073 0.331046 0.287492 0.035(6) Uiso 1 1 calc R . . . .
C048 C 0.58467(17) 0.57700(14) 0.47967(7) 0.0300(4) Uani 1 1 d . . . . .
H048 H 0.532406 0.579226 0.503693 0.031(6) Uiso 1 1 calc R . . . .
C049 C 0.43199(17) 0.90142(15) 0.11210(7) 0.0345(5) Uani 1 1 d . . . . .
H14 H 0.480573 0.844740 0.124444 0.049(8) Uiso 1 1 calc R . . . .
HI H 0.472736 0.930389 0.089428 0.042(7) Uiso 1 1 calc R . . . .
C04A C 0.34202(18) 0.85236(14) 0.53137(7) 0.0339(5) Uani 1 1 d . . . . .
H15 H 0.345957 0.904909 0.540870 0.054(8) Uiso 1 1 calc R . . . .
HJ H 0.273343 0.868901 0.520842 0.030(6) Uiso 1 1 calc R . . . .
N29 N 0.3632(2) 0.26311(16) 0.15678(8) 0.0659(7) Uani 1 1 d . . . . .
C04C C 1.01882(18) 0.00917(17) 0.38417(7) 0.0371(5) Uani 1 1 d . . . . .
H04I H 1.085038 0.003621 0.365195 0.051(8) Uiso 1 1 calc R . . . .
H04J H 0.982453 0.072354 0.386046 0.053(8) Uiso 1 1 calc R . . . .
C04D C 0.5042(2) 0.47433(15) 0.33072(8) 0.0382(6) Uani 1 1 d D . . . .
H04K H 0.550007 0.439096 0.353242 0.018(8) Uiso 0.647(3) 1 calc R . P A 1
H04L H 0.486222 0.433662 0.316605 0.000(6) Uiso 0.647(3) 1 calc R . P A 1
H04M H 0.552793 0.414303 0.338393 0.039(19) Uiso 0.353(3) 1 calc R . P A 2
H04N H 0.446228 0.469395 0.318085 0.12(5) Uiso 0.353(3) 1 calc R . P A 2
C04E C 1.2168(2) 0.35238(15) 0.47425(8) 0.0412(5) Uani 1 1 d . . . . .
H16 H 1.227005 0.375273 0.499366 0.053(8) Uiso 1 1 calc R . . . .
HK H 1.205687 0.295577 0.485232 0.050(8) Uiso 1 1 calc R . . . .
C04F C 0.3486(2) 0.78162(15) 0.57032(7) 0.0392(5) Uani 1 1 d . . . . .
H17 H 0.415100 0.767402 0.582320 0.039(7) Uiso 1 1 calc R . . . .
HL H 0.347989 0.727814 0.560914 0.042(7) Uiso 1 1 calc R . . . .
C04G C 0.3134(2) 0.28142(15) 0.18825(9) 0.0434(6) Uani 1 1 d . . . . .
C04H C 1.31512(19) 0.33653(16) 0.44235(9) 0.0448(6) Uani 1 1 d . . . . .
H18 H 1.302727 0.321659 0.415603 0.072(10) Uiso 1 1 calc R . . . .
HM H 1.371662 0.287966 0.455338 0.058(9) Uiso 1 1 calc R . . . .
HN H 1.334368 0.389746 0.435552 0.032(6) Uiso 1 1 calc R . . . .
C04I C 1.25828(18) 0.22643(15) 0.02430(8) 0.0371(5) Uani 1 1 d . . . . .
H04O H 1.263293 0.203821 -0.003203 0.042(7) Uiso 1 1 calc R . . . .
H04P H 1.269607 0.283763 0.016661 0.050(8) Uiso 1 1 calc R . . . .
C04J C 0.8112(2) 0.92714(16) 0.03727(8) 0.0418(6) Uani 1 1 d . . . . .
H19 H 0.843791 0.887017 0.015612 0.049(8) Uiso 1 1 calc R . . . .
HO H 0.865280 0.936964 0.049905 0.060(9) Uiso 1 1 calc R . . . .
HP H 0.766720 0.983221 0.023282 0.038(7) Uiso 1 1 calc R . . . .
C04K C 0.3246(2) 0.64450(17) 0.40607(10) 0.0489(7) Uani 1 1 d D . . . .
H04Q H 0.275798 0.610937 0.413965 0.048(16) Uiso 0.647(3) 1 calc R . P A 1
H04R H 0.339413 0.655115 0.433732 0.068(16) Uiso 0.647(3) 1 calc R . P A 1
H04S H 0.279309 0.611655 0.422645 0.020(19) Uiso 0.353(3) 1 calc R . P A 2
H04T H 0.373772 0.647262 0.424636 0.04(2) Uiso 0.353(3) 1 calc R . P A 2
C04L C 1.0433(2) -0.03731(16) 0.42864(8) 0.0425(6) Uani 1 1 d . . . . .
H04U H 1.086473 -0.099187 0.426395 0.101(14) Uiso 1 1 calc R . . . .
H04V H 0.977534 -0.037291 0.446878 0.14(2) Uiso 1 1 calc R . . . .
C04M C 0.2654(2) 0.7324(2) 0.38330(9) 0.0521(7) Uani 1 1 d . . . . .
H04W H 0.312260 0.766352 0.372508 0.049(8) Uiso 1 1 calc R . . . .
H04X H 0.208865 0.763951 0.403690 0.058(9) Uiso 1 1 calc R . . . .
H04Y H 0.236262 0.724450 0.358814 0.065(9) Uiso 1 1 calc R . . . .
C04N C 0.3516(2) 0.88377(17) 0.09115(10) 0.0487(6) Uani 1 1 d . . . . .
H20 H 0.387139 0.842453 0.070253 0.075(11) Uiso 1 1 calc R . . . .
HQ H 0.308042 0.938948 0.076049 0.059(9) Uiso 1 1 calc R . . . .
HR H 0.308012 0.858562 0.113669 0.032(6) Uiso 1 1 calc R . . . .
C04O C 0.2519(2) 0.30493(19) 0.22892(9) 0.0486(6) Uani 1 1 d . . . . .
H23 H 0.178081 0.329336 0.224651 0.127(17) Uiso 1 1 calc R . . . .
HS H 0.272359 0.348801 0.238748 0.080(11) Uiso 1 1 calc R . . . .
HT H 0.263732 0.252559 0.250861 0.107(14) Uiso 1 1 calc R . . . .
C04P C 1.34368(17) 0.16412(17) 0.04983(10) 0.0476(6) Uani 1 1 d D . . . .
H04Z H 1.331272 0.107590 0.059937 0.026(7) Uiso 0.766(4) 1 calc R . P B 1
HU H 1.346691 0.189091 0.075547 0.024(7) Uiso 0.766(4) 1 calc R . P B 1
C04Q C 0.2591(2) 0.80988(17) 0.60560(9) 0.0521(7) Uani 1 1 d . . . . .
H21 H 0.257932 0.865090 0.614095 0.059(9) Uiso 1 1 calc R . . . .
HV H 0.192775 0.821708 0.593930 0.070(10) Uiso 1 1 calc R . . . .
C04R C 1.4484(2) 0.1497(2) 0.01880(16) 0.0548(8) Uani 0.766(4) 1 d D . P B 1
H04 H 1.448753 0.117340 -0.004667 0.16(3) Uiso 0.766(4) 1 calc R . P B 1
HW H 1.455108 0.207165 0.005303 0.044(9) Uiso 0.766(4) 1 calc R . P B 1
C04S C 0.4020(2) 0.5394(2) 0.35246(10) 0.0282(4) Uani 0.647(3) 1 d D U P A 1
H1 H 0.366234 0.585474 0.329784 0.019(8) Uiso 0.647(3) 1 calc R . P A 1
HX H 0.354498 0.506984 0.366806 0.042(11) Uiso 0.647(3) 1 calc R . P A 1
C04T C 0.4277(2) 0.5818(2) 0.38575(10) 0.0282(4) Uani 0.647(3) 1 d D U P A 1
H2 H 0.474531 0.615071 0.371581 0.049(12) Uiso 0.647(3) 1 calc R . P A 1
HY H 0.463318 0.536181 0.408630 0.029(9) Uiso 0.647(3) 1 calc R . P A 1
C04U C 0.2677(4) 0.7408(2) 0.64544(11) 0.0848(14) Uani 1 1 d . . . . .
H22 H 0.268784 0.686042 0.637191 0.128(17) Uiso 1 1 calc R . . . .
HZ H 0.207834 0.761197 0.667095 0.127(17) Uiso 1 1 calc R . . . .
H24 H 0.331903 0.730586 0.657788 0.27(5) Uiso 1 1 calc R . . . .
C04V C 1.5394(2) 0.0973(2) 0.04530(14) 0.0548(8) Uani 0.766(4) 1 d D . P B 1
H3 H 1.605078 0.090650 0.026487 0.064(12) Uiso 0.766(4) 1 calc R . P B 1
H25 H 1.534451 0.039250 0.057148 0.102(18) Uiso 0.766(4) 1 calc R . P B 1
H26 H 1.536802 0.128542 0.069213 0.039(9) Uiso 0.766(4) 1 calc R . P B 1
C1 C 0.4598(4) 0.5193(4) 0.37329(18) 0.0282(4) Uani 0.353(3) 1 d D . P A 2
H1A H 0.425066 0.483829 0.395109 0.04(2) Uiso 0.353(3) 1 calc R . P A 2
H1B H 0.516432 0.525878 0.386177 0.029(17) Uiso 0.353(3) 1 calc R . P A 2
C2 C 0.3824(4) 0.6086(4) 0.35901(18) 0.0282(4) Uani 0.353(3) 1 d D . P A 2
H2A H 0.331611 0.603253 0.342067 0.039(19) Uiso 0.353(3) 1 calc R . P A 2
H2B H 0.418091 0.648249 0.341274 0.032(17) Uiso 0.353(3) 1 calc R . P A 2
C3 C 1.4643(8) 0.1292(8) 0.0440(5) 0.0548(8) Uani 0.234(4) 1 d D . P B 2
H3A H 1.492675 0.177483 0.041363 0.03(2) Uiso 0.234(4) 1 calc R . P B 2
H3B H 1.491790 0.084384 0.068708 0.02(2) Uiso 0.234(4) 1 calc R . P B 2
C04W C 1.4906(9) 0.0899(8) 0.0026(4) 0.0548(8) Uani 0.234(4) 1 d D . P B 2
H4 H 1.456788 0.134014 -0.020699 0.02(2) Uiso 0.234(4) 1 calc R . P B 2
H27 H 1.465974 0.039690 0.006705 0.05(3) Uiso 0.234(4) 1 calc R . P B 2
H28 H 1.566050 0.070173 -0.005220 0.06(4) Uiso 0.234(4) 1 calc R . P B 2

loop_
_atom_site_aniso_label
_atom_site_aniso_U_11
_atom_site_aniso_U_22
_atom_site_aniso_U_33
_atom_site_aniso_U_23
_atom_site_aniso_U_13
_atom_site_aniso_U_12
Co1A 0.01391(13) 0.01910(14) 0.01459(14) -0.00177(11) -0.00143(10) -0.00530(11)
Co1B 0.01336(13) 0.01836(14) 0.01406(14) 0.00027(11) -0.00085(10) -0.00442(11)
Co2A 0.02287(16) 0.02686(16) 0.02279(16) -0.00299(13) -0.00212(12) -0.00694(13)
Co2B 0.01900(15) 0.02922(17) 0.02086(16) -0.00329(13) -0.00009(12) -0.00816(13)
S3 0.0185(2) 0.0357(3) 0.0262(2) -0.0051(2) -0.00029(18) -0.00435(19)
S2 0.0264(2) 0.0364(3) 0.0269(2) -0.0091(2) -0.00130(19) -0.0088(2)
S7 0.0258(2) 0.0348(3) 0.0249(2) 0.0010(2) -0.00402(19) -0.0062(2)
S4 0.0359(3) 0.0289(2) 0.0311(3) -0.0071(2) -0.0039(2) -0.0109(2)
S1 0.0308(3) 0.0322(3) 0.0326(3) 0.0004(2) -0.0036(2) -0.0043(2)
S6 0.0250(2) 0.0389(3) 0.0332(3) 0.0059(2) 0.0016(2) -0.0058(2)
S8 0.0327(3) 0.0538(3) 0.0375(3) -0.0217(3) 0.0008(2) -0.0134(3)
S5 0.0211(2) 0.0346(3) 0.0597(4) 0.0123(3) 0.0003(2) -0.0064(2)
N1A 0.0179(7) 0.0225(7) 0.0166(7) -0.0030(6) -0.0014(6) -0.0076(6)
N2A 0.0164(7) 0.0220(7) 0.0159(7) -0.0009(6) -0.0027(6) -0.0064(6)
N3A 0.0172(7) 0.0219(7) 0.0173(7) -0.0035(6) -0.0017(6) -0.0066(6)
N4A 0.0160(7) 0.0219(7) 0.0180(7) -0.0019(6) -0.0013(6) -0.0068(6)
N5A 0.0175(7) 0.0210(7) 0.0184(7) -0.0027(6) -0.0015(6) -0.0073(6)
N6A 0.0186(7) 0.0210(7) 0.0179(7) -0.0010(6) -0.0023(6) -0.0073(6)
N7A 0.0286(9) 0.0324(9) 0.0277(9) -0.0014(7) -0.0026(7) -0.0101(8)
N8A 0.0272(9) 0.0312(9) 0.0323(9) -0.0030(7) -0.0011(8) -0.0089(7)
N9A 0.0273(9) 0.0343(9) 0.0239(8) -0.0032(7) -0.0005(7) -0.0092(8)
N10A 0.0341(9) 0.0292(9) 0.0315(10) -0.0039(8) -0.0096(8) -0.0058(8)
N1B 0.0158(7) 0.0204(7) 0.0155(7) 0.0002(6) -0.0013(6) -0.0057(6)
N2B 0.0163(7) 0.0217(7) 0.0153(7) -0.0014(6) -0.0020(6) -0.0054(6)
N3B 0.0168(7) 0.0200(7) 0.0191(7) -0.0002(6) -0.0011(6) -0.0063(6)
N4B 0.0169(7) 0.0215(7) 0.0172(7) 0.0008(6) -0.0026(6) -0.0063(6)
N5B 0.0175(7) 0.0204(7) 0.0166(7) 0.0003(6) 0.0003(6) -0.0066(6)
N6B 0.0188(7) 0.0219(7) 0.0179(7) 0.0002(6) -0.0014(6) -0.0071(6)
N7B 0.0232(8) 0.0351(10) 0.0263(9) -0.0033(8) 0.0003(7) -0.0074(7)
N8B 0.0289(9) 0.0432(10) 0.0258(9) -0.0061(8) -0.0016(7) -0.0126(8)
N9B 0.0230(8) 0.0293(9) 0.0275(9) -0.0024(7) -0.0013(7) -0.0070(7)
N10B 0.0301(9) 0.0383(10) 0.0241(9) -0.0054(7) 0.0021(7) -0.0161(8)
N26 0.0192(7) 0.0200(7) 0.0177(7) 0.0002(6) -0.0024(6) -0.0066(6)
N25 0.0154(7) 0.0256(8) 0.0175(7) -0.0022(6) 0.0000(6) -0.0066(6)
N21 0.0203(7) 0.0231(7) 0.0168(7) -0.0035(6) -0.0027(6) -0.0077(6)
N22 0.0192(7) 0.0260(8) 0.0169(7) -0.0009(6) -0.0036(6) -0.0091(6)
N23 0.0199(7) 0.0221(7) 0.0188(8) -0.0005(6) -0.0015(6) -0.0059(6)
N28 0.0171(7) 0.0243(8) 0.0194(8) 0.0008(6) -0.0049(6) -0.0059(6)
N27 0.0244(8) 0.0229(8) 0.0195(8) -0.0052(6) 0.0019(6) -0.0087(7)
N24 0.0230(8) 0.0264(8) 0.0192(8) -0.0018(6) 0.0012(6) -0.0093(7)
C015 0.0166(8) 0.0236(9) 0.0161(8) 0.0002(7) -0.0031(7) -0.0086(7)
C016 0.0186(8) 0.0207(8) 0.0167(8) -0.0017(7) -0.0026(7) -0.0062(7)
C017 0.0187(8) 0.0195(8) 0.0154(8) -0.0012(7) -0.0023(7) -0.0055(7)
C018 0.0191(8) 0.0188(8) 0.0169(8) -0.0004(7) -0.0034(7) -0.0072(7)
C019 0.0167(8) 0.0236(9) 0.0194(9) 0.0002(7) -0.0021(7) -0.0087(7)
C01A 0.0186(8) 0.0207(8) 0.0156(8) -0.0009(7) -0.0048(7) -0.0054(7)
C01B 0.0158(8) 0.0237(9) 0.0155(8) -0.0024(7) -0.0014(7) -0.0060(7)
C01C 0.0190(8) 0.0247(9) 0.0162(8) -0.0022(7) -0.0029(7) -0.0078(7)
C01D 0.0206(9) 0.0219(9) 0.0186(9) -0.0003(7) -0.0012(7) -0.0094(7)
C01E 0.0195(8) 0.0250(9) 0.0137(8) -0.0026(7) -0.0014(7) -0.0104(7)
C01F 0.0201(8) 0.0206(8) 0.0190(9) -0.0007(7) 0.0014(7) -0.0079(7)
C01G 0.0191(8) 0.0228(9) 0.0182(9) -0.0043(7) -0.0006(7) -0.0085(7)
C01H 0.0200(8) 0.0199(8) 0.0173(8) -0.0007(7) -0.0018(7) -0.0087(7)
C01I 0.0199(8) 0.0254(9) 0.0183(9) -0.0031(7) -0.0005(7) -0.0105(7)
C01J 0.0237(9) 0.0247(9) 0.0163(8) -0.0016(7) 0.0005(7) -0.0129(8)
C01K 0.0166(8) 0.0250(9) 0.0146(8) -0.0015(7) -0.0024(7) -0.0062(7)
C01L 0.0199(8) 0.0214(9) 0.0167(8) -0.0022(7) -0.0028(7) -0.0067(7)
C01M 0.0172(8) 0.0216(8) 0.0189(9) 0.0031(7) -0.0032(7) -0.0067(7)
C01N 0.0275(9) 0.0251(9) 0.0174(9) -0.0020(7) -0.0051(7) -0.0090(8)
C01O 0.0192(8) 0.0216(9) 0.0209(9) -0.0018(7) -0.0024(7) -0.0075(7)
C01P 0.0167(8) 0.0230(9) 0.0160(8) -0.0001(7) -0.0024(7) -0.0074(7)
C01Q 0.0199(9) 0.0240(9) 0.0202(9) -0.0032(7) -0.0008(7) -0.0097(7)
C01R 0.0198(9) 0.0284(9) 0.0201(9) -0.0044(8) 0.0018(7) -0.0084(8)
C01S 0.0204(9) 0.0233(9) 0.0182(9) -0.0029(7) -0.0018(7) -0.0108(7)
C01T 0.0246(9) 0.0218(9) 0.0182(9) 0.0001(7) -0.0031(7) -0.0100(7)
C01U 0.0185(8) 0.0223(9) 0.0212(9) -0.0008(7) -0.0025(7) -0.0076(7)
C01V 0.0203(9) 0.0207(8) 0.0190(9) 0.0017(7) -0.0051(7) -0.0097(7)
C01W 0.0227(9) 0.0319(10) 0.0174(9) -0.0030(8) 0.0010(7) -0.0141(8)
C01X 0.0211(9) 0.0227(9) 0.0193(9) 0.0010(7) -0.0038(7) -0.0099(7)
C01Y 0.0203(8) 0.0268(9) 0.0164(8) -0.0031(7) -0.0014(7) -0.0089(7)
C01Z 0.0163(8) 0.0281(9) 0.0218(9) -0.0029(8) -0.0030(7) -0.0045(7)
C020 0.0235(9) 0.0234(9) 0.0198(9) -0.0002(7) -0.0055(7) -0.0105(8)
C021 0.0194(8) 0.0199(8) 0.0184(9) 0.0008(7) 0.0005(7) -0.0072(7)
C022 0.0324(10) 0.0283(10) 0.0160(9) 0.0003(7) -0.0026(8) -0.0165(8)
C023 0.0245(9) 0.0250(9) 0.0143(8) -0.0016(7) -0.0006(7) -0.0126(8)
C024 0.0221(9) 0.0217(9) 0.0200(9) -0.0006(7) -0.0051(7) -0.0047(7)
C025 0.0211(9) 0.0227(9) 0.0264(10) 0.0048(8) -0.0022(8) -0.0057(8)
C026 0.0194(8) 0.0230(9) 0.0182(9) 0.0000(7) -0.0033(7) -0.0083(7)
C027 0.0227(9) 0.0212(9) 0.0186(9) 0.0037(7) -0.0053(7) -0.0062(7)
C028 0.0229(9) 0.0262(9) 0.0186(9) -0.0048(7) -0.0019(7) -0.0052(8)
C029 0.0188(9) 0.0286(10) 0.0196(9) -0.0026(8) -0.0002(7) -0.0055(8)
C02A 0.0260(9) 0.0279(10) 0.0189(9) -0.0084(8) -0.0029(7) -0.0077(8)
C02B 0.0196(9) 0.0270(9) 0.0235(10) -0.0050(8) -0.0009(7) -0.0010(8)
C02C 0.0183(9) 0.0250(9) 0.0262(10) -0.0062(8) 0.0003(7) -0.0032(7)
C02D 0.0186(8) 0.0249(9) 0.0240(9) -0.0037(7) -0.0018(7) -0.0083(7)
C02E 0.0198(9) 0.0344(11) 0.0190(9) -0.0057(8) -0.0003(7) -0.0050(8)
C02F 0.0203(9) 0.0239(9) 0.0234(9) -0.0009(7) -0.0043(7) -0.0061(7)
C02G 0.0181(8) 0.0288(10) 0.0220(9) -0.0004(8) -0.0063(7) -0.0087(8)
C02H 0.0303(10) 0.0337(10) 0.0193(9) -0.0002(8) -0.0069(8) -0.0171(9)
C02I 0.0209(9) 0.0346(10) 0.0266(10) -0.0071(8) 0.0034(8) -0.0137(8)
C02J 0.0279(10) 0.0243(9) 0.0196(9) -0.0016(7) -0.0004(7) -0.0123(8)
C02K 0.0165(8) 0.0237(9) 0.0296(10) 0.0015(8) 0.0011(7) -0.0023(7)
C02L 0.0268(9) 0.0256(9) 0.0214(9) -0.0002(8) -0.0052(8) -0.0112(8)
C02M 0.0291(10) 0.0285(10) 0.0204(9) 0.0003(8) -0.0033(8) -0.0141(8)
C02N 0.0196(9) 0.0251(9) 0.0228(9) 0.0035(7) -0.0068(7) -0.0071(8)
C02O 0.0277(10) 0.0295(10) 0.0176(9) -0.0029(8) 0.0022(8) -0.0124(8)
C02P 0.0242(9) 0.0249(9) 0.0226(9) -0.0035(8) 0.0001(7) -0.0084(8)
C02Q 0.0211(9) 0.0228(9) 0.0249(10) -0.0018(8) 0.0027(7) -0.0044(8)
C02R 0.0220(9) 0.0316(10) 0.0203(9) -0.0062(8) -0.0011(7) -0.0074(8)
C02S 0.0257(9) 0.0262(9) 0.0231(10) -0.0019(8) -0.0047(8) -0.0086(8)
C02T 0.0245(10) 0.0248(9) 0.0211(9) -0.0011(7) -0.0052(8) -0.0081(8)
C02U 0.0207(9) 0.0277(10) 0.0211(9) -0.0035(8) -0.0044(7) -0.0062(8)
C02V 0.0221(9) 0.0301(10) 0.0221(9) -0.0036(8) -0.0007(7) -0.0066(8)
C02W 0.0209(9) 0.0289(10) 0.0236(9) -0.0025(8) -0.0023(7) -0.0104(8)
C02X 0.0173(8) 0.0271(9) 0.0241(9) 0.0029(8) -0.0037(7) -0.0059(7)
C02Y 0.0201(9) 0.0240(9) 0.0237(9) -0.0039(8) -0.0036(7) -0.0001(7)
C02Z 0.0189(8) 0.0258(9) 0.0239(9) -0.0021(8) -0.0039(7) -0.0078(7)
C030 0.0228(9) 0.0297(10) 0.0230(9) 0.0007(8) -0.0055(7) -0.0112(8)
C031 0.0305(10) 0.0326(10) 0.0198(9) -0.0012(8) -0.0043(8) -0.0173(9)
C032 0.0219(9) 0.0222(9) 0.0239(10) -0.0017(7) -0.0029(7) -0.0046(7)
C033 0.0241(9) 0.0321(10) 0.0201(9) -0.0002(8) -0.0059(7) -0.0124(8)
C034 0.0249(9) 0.0260(9) 0.0253(10) -0.0004(8) -0.0056(8) -0.0072(8)
C035 0.0205(9) 0.0344(11) 0.0264(10) 0.0036(8) -0.0037(8) -0.0052(8)
C036 0.0226(9) 0.0267(9) 0.0271(10) -0.0056(8) -0.0016(8) -0.0073(8)
C037 0.0287(10) 0.0337(10) 0.0195(9) -0.0017(8) 0.0025(8) -0.0170(9)
C038 0.0275(10) 0.0364(11) 0.0275(10) 0.0003(9) -0.0108(8) -0.0160(9)
C039 0.0193(9) 0.0308(10) 0.0256(10) 0.0001(8) -0.0045(8) -0.0078(8)
C03A 0.0409(12) 0.0355(11) 0.0184(9) -0.0048(8) -0.0022(8) -0.0202(10)
C03B 0.0253(9) 0.0275(10) 0.0266(10) 0.0017(8) -0.0083(8) -0.0095(8)
C03C 0.0195(9) 0.0281(10) 0.0214(9) -0.0047(8) -0.0044(7) -0.0067(8)
C03D 0.0138(8) 0.0307(10) 0.0232(9) -0.0037(8) 0.0026(7) -0.0063(7)
C03E 0.0185(9) 0.0320(10) 0.0278(10) -0.0029(9) -0.0032(8) -0.0020(8)
C03F 0.0213(9) 0.0264(9) 0.0268(10) -0.0013(8) -0.0074(8) -0.0087(8)
C03G 0.0311(10) 0.0314(10) 0.0241(10) 0.0027(8) -0.0084(8) -0.0164(9)
C03H 0.0254(10) 0.0349(11) 0.0236(10) -0.0048(8) 0.0006(8) -0.0111(9)
C03I 0.0264(10) 0.0307(10) 0.0209(9) -0.0030(8) 0.0041(8) -0.0109(8)
C03J 0.0233(9) 0.0235(9) 0.0320(11) 0.0017(8) -0.0074(8) -0.0058(8)
C03K 0.0254(10) 0.0345(11) 0.0231(10) -0.0048(8) 0.0029(8) -0.0093(9)
C03L 0.0282(10) 0.0269(10) 0.0238(10) 0.0044(8) -0.0024(8) -0.0112(8)
C03M 0.0235(9) 0.0231(9) 0.0224(9) 0.0027(7) -0.0021(8) -0.0016(8)
C03N 0.0415(12) 0.0278(10) 0.0222(10) -0.0042(8) -0.0033(9) -0.0171(9)
C03O 0.0217(9) 0.0301(10) 0.0345(11) -0.0005(9) 0.0053(8) -0.0068(8)
C03P 0.0197(9) 0.0299(10) 0.0352(12) -0.0045(9) -0.0039(8) -0.0048(8)
C03Q 0.0347(11) 0.0319(11) 0.0261(10) -0.0036(8) -0.0012(9) -0.0137(9)
C03R 0.0373(11) 0.0306(10) 0.0215(10) -0.0076(8) 0.0040(8) -0.0144(9)
C03S 0.0226(9) 0.0416(12) 0.0295(11) -0.0042(9) -0.0033(8) -0.0117(9)
C03T 0.0207(9) 0.0333(10) 0.0293(10) -0.0015(8) -0.0050(8) -0.0109(8)
C03U 0.0279(10) 0.0342(11) 0.0198(9) -0.0010(8) -0.0046(8) -0.0080(9)
C03V 0.0276(10) 0.0328(10) 0.0215(9) -0.0073(8) -0.0010(8) -0.0122(8)
C03W 0.0167(8) 0.0362(11) 0.0230(10) -0.0083(9) 0.0005(7) -0.0048(8)
C03X 0.0449(12) 0.0343(11) 0.0289(11) -0.0017(9) -0.0132(9) -0.0201(10)
C03Y 0.0333(11) 0.0320(10) 0.0263(10) -0.0015(8) -0.0009(8) -0.0146(9)
C03Z 0.0231(10) 0.0346(11) 0.0357(11) 0.0058(9) -0.0085(8) -0.0114(9)
C040 0.0285(10) 0.0355(11) 0.0264(10) 0.0032(9) 0.0064(8) -0.0120(9)
C041 0.0305(10) 0.0262(10) 0.0266(10) -0.0106(8) 0.0088(8) -0.0117(8)
C042 0.0363(11) 0.0306(11) 0.0286(11) 0.0008(8) -0.0051(9) -0.0160(9)
C043 0.0231(9) 0.0276(10) 0.0334(11) -0.0045(9) -0.0042(8) -0.0040(8)
C044 0.0427(12) 0.0292(10) 0.0269(11) 0.0081(9) -0.0086(9) -0.0134(9)
C045 0.0338(11) 0.0244(10) 0.0313(11) 0.0008(8) -0.0097(9) -0.0060(9)
C046 0.0318(11) 0.0453(13) 0.0269(11) -0.0067(9) -0.0035(9) -0.0149(10)
C047 0.0311(11) 0.0310(10) 0.0336(11) 0.0010(9) -0.0128(9) -0.0115(9)
C048 0.0345(11) 0.0322(10) 0.0222(10) 0.0038(8) -0.0022(8) -0.0144(9)
C049 0.0330(11) 0.0363(11) 0.0382(12) 0.0002(9) -0.0099(9) -0.0167(10)
C04A 0.0383(12) 0.0326(11) 0.0284(11) -0.0066(9) 0.0005(9) -0.0099(9)
N29 0.088(2) 0.0381(12) 0.0479(14) 0.0098(11) 0.0030(14) -0.0053(13)
C04C 0.0372(12) 0.0477(13) 0.0314(11) 0.0018(10) -0.0096(9) -0.0214(11)
C04D 0.0490(14) 0.0285(11) 0.0366(12) -0.0123(9) 0.0195(11) -0.0196(10)
C04E 0.0507(14) 0.0318(11) 0.0417(13) 0.0086(10) -0.0168(11) -0.0162(11)
C04F 0.0527(14) 0.0357(12) 0.0276(11) -0.0047(9) 0.0034(10) -0.0163(11)
C04G 0.0509(14) 0.0279(11) 0.0453(15) 0.0115(10) -0.0123(12) -0.0112(11)
C04H 0.0395(13) 0.0328(12) 0.0585(16) 0.0025(11) -0.0218(12) -0.0048(10)
C04I 0.0373(12) 0.0315(11) 0.0401(13) -0.0109(10) 0.0167(10) -0.0154(10)
C04J 0.0522(14) 0.0389(12) 0.0369(13) -0.0002(10) 0.0002(11) -0.0235(12)
C04K 0.0396(13) 0.0475(14) 0.0673(18) -0.0340(13) 0.0285(12) -0.0268(12)
C04L 0.0588(16) 0.0379(13) 0.0359(13) -0.0020(10) -0.0192(12) -0.0175(12)
C04M 0.0676(18) 0.0711(18) 0.0387(14) -0.0129(13) 0.0066(13) -0.0518(16)
C04N 0.0486(14) 0.0411(13) 0.0666(18) -0.0022(13) -0.0274(13) -0.0203(12)
C04O 0.0399(13) 0.0512(15) 0.0459(15) 0.0051(12) -0.0070(11) -0.0099(12)
C04P 0.0236(11) 0.0393(13) 0.0773(19) -0.0150(13) 0.0048(11) -0.0085(10)
C04Q 0.0693(19) 0.0388(13) 0.0429(14) -0.0095(11) 0.0180(13) -0.0211(13)
C04R 0.0261(11) 0.0365(12) 0.088(2) 0.0041(13) 0.0076(13) -0.0071(10)
C04S 0.0263(10) 0.0358(10) 0.0254(10) -0.0098(9) 0.0024(7) -0.0135(9)
C04T 0.0263(10) 0.0358(10) 0.0254(10) -0.0098(9) 0.0024(7) -0.0135(9)
C04U 0.139(4) 0.0369(15) 0.0539(19) -0.0055(14) 0.045(2) -0.0255(19)
C04V 0.0261(11) 0.0365(12) 0.088(2) 0.0041(13) 0.0076(13) -0.0071(10)
C1 0.0263(10) 0.0358(10) 0.0254(10) -0.0098(9) 0.0024(7) -0.0135(9)
C2 0.0263(10) 0.0358(10) 0.0254(10) -0.0098(9) 0.0024(7) -0.0135(9)
C3 0.0261(11) 0.0365(12) 0.088(2) 0.0041(13) 0.0076(13) -0.0071(10)
C04W 0.0261(11) 0.0365(12) 0.088(2) 0.0041(13) 0.0076(13) -0.0071(10)

loop_
_atom_type_symbol
_atom_type_description
_atom_type_scat_dispersion_real
_atom_type_scat_dispersion_imag
_atom_type_scat_source
C C 0.0181 0.0091 'International Tables Vol C Tables 4.2.6.8 and 6.1.1.4'
H H 0.0000 0.0000 'International Tables Vol C Tables 4.2.6.8 and 6.1.1.4'
Co Co -2.3653 3.6143 'International Tables Vol C Tables 4.2.6.8 and 6.1.1.4'
N N 0.0311 0.0180 'International Tables Vol C Tables 4.2.6.8 and 6.1.1.4'
S S 0.3331 0.5567 'International Tables Vol C Tables 4.2.6.8 and 6.1.1.4'

loop_
_geom_angle_atom_site_label_1
_geom_angle_atom_site_label_2
_geom_angle_atom_site_label_3
_geom_angle
_geom_angle_site_symmetry_1
_geom_angle_site_symmetry_3
_geom_angle_publ_flag
N2A Co1A N1A 76.03(6) . . ?
N2A Co1A N3A 76.21(6) . . ?
N2A Co1A N4A 100.09(6) . . ?
N2A Co1A N5A 173.14(6) . . ?
N2A Co1A N6A 107.91(6) . . ?
N3A Co1A N1A 152.05(6) . . ?
N3A Co1A N4A 99.10(6) . . ?
N3A Co1A N6A 86.95(6) . . ?
N4A Co1A N1A 88.91(6) . . ?
N5A Co1A N1A 97.92(6) . . ?
N5A Co1A N3A 109.98(6) . . ?
N5A Co1A N4A 76.32(6) . . ?
N5A Co1A N6A 75.91(6) . . ?
N6A Co1A N1A 98.48(6) . . ?
N6A Co1A N4A 151.99(6) . . ?
N1B Co1B N2B 75.22(6) . . ?
N1B Co1B N3B 150.83(6) . . ?
N1B Co1B N4B 88.37(6) . . ?
N1B Co1B N5B 110.30(6) . . ?
N1B Co1B N6B 93.88(6) . . ?
N2B Co1B N3B 75.60(6) . . ?
N2B Co1B N4B 106.72(6) . . ?
N2B Co1B N6B 103.90(6) . . ?
N3B Co1B N4B 100.02(6) . . ?
N3B Co1B N6B 93.04(6) . . ?
N5B Co1B N2B 174.19(6) . . ?
N5B Co1B N3B 98.85(6) . . ?
N5B Co1B N4B 75.70(6) . . ?
N5B Co1B N6B 74.39(6) . . ?
N6B Co1B N4B 148.83(6) . . ?
N8A Co2A N7A 113.05(7) . . ?
N8A Co2A N9A 110.25(7) . . ?
N8A Co2A N10A 113.98(8) . . ?
N9A Co2A N7A 109.27(7) . . ?
N10A Co2A N7A 102.86(8) . . ?
N10A Co2A N9A 107.03(7) . . ?
N7B Co2B N8B 105.10(8) . . ?
N7B Co2B N9B 105.77(7) . . ?
N7B Co2B N10B 120.55(8) . . ?
N9B Co2B N8B 113.44(7) . . ?
N10B Co2B N8B 105.86(7) . . ?
N10B Co2B N9B 106.41(7) . . ?
C01H N1A Co1A 113.36(12) . . ?
C01H N1A C01V 105.58(15) . . ?
C01V N1A Co1A 138.77(12) . . ?
C017 N2A Co1A 119.59(12) . . ?
C017 N2A C01P 120.84(15) . . ?
C01P N2A Co1A 119.41(12) . . ?
C015 N3A Co1A 114.57(12) . . ?
C015 N3A C023 106.05(15) . . ?
C023 N3A Co1A 136.62(12) . . ?
C016 N4A Co1A 113.42(11) . . ?
C016 N4A C01S 105.90(15) . . ?
C01S N4A Co1A 137.55(13) . . ?
C01G N5A Co1A 119.93(12) . . ?
C01G N5A C01L 120.86(16) . . ?
C01L N5A Co1A 118.96(12) . . ?
C01I N6A Co1A 115.30(12) . . ?
C01I N6A C020 105.68(15) . . ?
C020 N6A Co1A 138.56(12) . . ?
C03E N7A Co2A 165.03(17) . . ?
C03J N8A Co2A 170.93(17) . . ?
C02O N9A Co2A 174.18(16) . . ?
C03P N10A Co2A 168.46(18) . . ?
C01B N1B Co1B 116.11(12) . . ?
C01B N1B C01E 106.18(14) . . ?
C01E N1B Co1B 137.43(12) . . ?
C01A N2B Co1B 119.28(11) . . ?
C01A N2B C01K 120.55(15) . . ?
C01K N2B Co1B 119.57(12) . . ?
C018 N3B Co1B 114.12(11) . . ?
C018 N3B C01D 105.72(14) . . ?
C01D N3B Co1B 137.14(12) . . ?
C019 N4B Co1B 112.91(12) . . ?
C019 N4B C026 105.22(15) . . ?
C026 N4B Co1B 138.20(12) . . ?
C01M N5B Co1B 119.03(12) . . ?
C021 N5B Co1B 119.64(12) . . ?
C021 N5B C01M 120.29(16) . . ?
C01F N6B Co1B 114.31(12) . . ?
C01F N6B C01T 105.49(15) . . ?
C01T N6B Co1B 139.34(13) . . ?
C03W N7B Co2B 163.11(16) . . ?
C039 N8B Co2B 167.43(18) . . ?
C02T N9B Co2B 174.33(17) . . ?
C02E N10B Co2B 175.51(18) . . ?
C018 N26 C01O 106.33(15) . . ?
C018 N26 C027 129.71(15) . . ?
C01O N26 C027 123.08(15) . . ?
C01B N25 C01C 106.54(14) . . ?
C01B N25 C03D 130.26(16) . . ?
C01C N25 C03D 123.15(15) . . ?
C01H N21 C01X 106.62(15) . . ?
C01H N21 C02A 129.05(15) . . ?
C01X N21 C02A 124.08(15) . . ?
C015 N22 C01J 106.46(15) . . ?
C015 N22 C02G 129.32(16) . . ?
C01J N22 C02G 122.83(15) . . ?
C016 N23 C01Q 106.57(15) . . ?
C016 N23 C03M 129.40(15) . . ?
C01Q N23 C03M 123.58(15) . . ?
C019 N28 C01U 106.39(15) . . ?
C019 N28 C02N 129.48(16) . . ?
C01U N28 C02N 123.17(16) . . ?
C01F N27 C02J 106.34(15) . . ?
C01F N27 C041 130.30(17) . . ?
C02J N27 C041 123.09(16) . . ?
C01I N24 C02L 106.62(15) . . ?
C01I N24 C03I 129.77(16) . . ?
C02L N24 C03I 122.98(16) . . ?
N3A C015 N22 112.18(16) . . ?
N3A C015 C01P 118.19(15) . . ?
N22 C015 C01P 129.58(16) . . ?
N4A C016 N23 112.23(15) . . ?
N4A C016 C01L 118.50(15) . . ?
N23 C016 C01L 129.26(16) . . ?
N2A C017 C01H 110.56(15) . . ?
N2A C017 C028 121.22(16) . . ?
C028 C017 C01H 128.21(17) . . ?
N3B C018 N26 112.67(15) . . ?
N3B C018 C01A 118.75(15) . . ?
N26 C018 C01A 128.53(16) . . ?
N4B C019 N28 113.03(16) . . ?
N4B C019 C01M 119.34(16) . . ?
N28 C019 C01M 127.55(16) . . ?
N2B C01A C018 110.48(15) . . ?
N2B C01A C024 121.29(16) . . ?
C024 C01A C018 128.21(16) . . ?
N1B C01B N25 112.20(16) . . ?
N1B C01B C01K 118.26(15) . . ?
N25 C01B C01K 129.54(16) . . ?
N25 C01C C01E 106.31(15) . . ?
N25 C01C C01W 131.90(17) . . ?
C01W C01C C01E 121.76(17) . . ?
N3B C01D C01O 108.92(16) . . ?
N3B C01D C025 130.55(17) . . ?
C025 C01D C01O 120.50(16) . . ?
N1B C01E C01C 108.75(16) . . ?
N1B C01E C01Y 129.96(16) . . ?
C01Y C01E C01C 121.29(16) . . ?
N6B C01F N27 112.76(16) . . ?
N6B C01F C021 118.40(16) . . ?
N27 C01F C021 128.78(17) . . ?
N5A C01G C01I 110.71(15) . . ?
N5A C01G C01R 121.08(17) . . ?
C01R C01G C01I 128.16(16) . . ?
N1A C01H N21 112.60(16) . . ?
N1A C01H C017 118.58(16) . . ?
N21 C01H C017 128.82(16) . . ?
N6A C01I N24 112.52(16) . . ?
N6A C01I C01G 117.79(15) . . ?
N24 C01I C01G 129.67(16) . . ?
N22 C01J C023 106.20(15) . . ?
N22 C01J C031 131.46(18) . . ?
C031 C01J C023 122.34(18) . . ?
N2B C01K C01B 109.91(15) . . ?
N2B C01K C029 121.24(16) . . ?
C029 C01K C01B 128.81(16) . . ?
N5A C01L C016 110.56(15) . . ?
N5A C01L C032 120.84(16) . . ?
C032 C01L C016 128.60(17) . . ?
N5B C01M C019 110.51(15) . . ?
N5B C01M C02X 121.59(17) . . ?
C02X C01M C019 127.85(17) . . ?
C01Y C01N H01N 119.3 . . ?
C01Y C01N C022 121.41(18) . . ?
C022 C01N H01N 119.3 . . ?
N26 C01O C01D 106.34(15) . . ?
N26 C01O C03L 131.45(17) . . ?
C03L C01O C01D 122.19(17) . . ?
N2A C01P C015 110.49(15) . . ?
N2A C01P C01Z 120.76(17) . . ?
C01Z C01P C015 128.74(16) . . ?
N23 C01Q C01S 105.97(15) . . ?
N23 C01Q C02M 131.80(18) . . ?
C01S C01Q C02M 122.23(17) . . ?
C01G C01R H01R 120.8 . . ?
C02C C01R C01G 118.30(17) . . ?
C02C C01R H01R 120.8 . . ?
N4A C01S C01Q 109.33(16) . . ?
N4A C01S C02D 129.89(17) . . ?
C01Q C01S C02D 120.78(16) . . ?
N6B C01T C02J 109.05(16) . . ?
N6B C01T C034 130.74(18) . . ?
C02J C01T C034 120.21(18) . . ?
N28 C01U C026 105.86(16) . . ?
C033 C01U N28 131.11(17) . . ?
C033 C01U C026 123.00(18) . . ?
N1A C01V C01X 109.16(15) . . ?
N1A C01V C02W 130.14(17) . . ?
C02W C01V C01X 120.66(17) . . ?
C01C C01W H01W 121.7 . . ?
C022 C01W C01C 116.53(17) . . ?
C022 C01W H01W 121.7 . . ?
N21 C01X C01V 106.04(15) . . ?
N21 C01X C02H 131.84(18) . . ?
C02H C01X C01V 122.07(17) . . ?
C01E C01Y H01Y 121.5 . . ?
C01N C01Y C01E 117.10(16) . . ?
C01N C01Y H01Y 121.5 . . ?
C01P C01Z H01Z 120.8 . . ?
C02B C01Z C01P 118.39(17) . . ?
C02B C01Z H01Z 120.8 . . ?
N6A C020 C02L 108.97(16) . . ?
N6A C020 C02S 130.10(17) . . ?
C02S C020 C02L 120.93(17) . . ?
N5B C021 C01F 110.28(15) . . ?
N5B C021 C02Q 121.03(17) . . ?
C02Q C021 C01F 128.69(17) . . ?
C01N C022 H022 119.0 . . ?
C01W C022 C01N 121.90(17) . . ?
C01W C022 H022 119.0 . . ?
N3A C023 C01J 109.09(16) . . ?
N3A C023 C02P 129.80(18) . . ?
C01J C023 C02P 121.09(17) . . ?
C01A C024 H024 121.0 . . ?
C02Y C024 C01A 117.97(17) . . ?
C02Y C024 H024 121.0 . . ?
C01D C025 H025 121.2 . . ?
C03O C025 C01D 117.57(18) . . ?
C03O C025 H025 121.2 . . ?
N4B C026 C01U 109.49(16) . . ?
N4B C026 C02F 130.64(17) . . ?
C01U C026 C02F 119.86(17) . . ?
N26 C027 H02A 109.1 . . ?
N26 C027 H02B 109.1 . . ?
N26 C027 C03G 112.60(15) . . ?
H02A C027 H02B 107.8 . . ?
C03G C027 H02A 109.1 . . ?
C03G C027 H02B 109.1 . . ?
C017 C028 H028 120.9 . . ?
C017 C028 C02B 118.21(17) . . ?
C02B C028 H028 120.9 . . ?
C01K C029 H029 121.0 . . ?
C01K C029 C02Y 118.07(17) . . ?
C02Y C029 H029 121.0 . . ?
N21 C02A H02J 109.1 . . ?
N21 C02A H02L 109.1 . . ?
N21 C02A C02R 112.65(15) . . ?
H02J C02A H02L 107.8 . . ?
C02R C02A H02J 109.1 . . ?
C02R C02A H02L 109.1 . . ?
C01Z C02B C028 120.57(17) . . ?
C01Z C02B H02M 119.7 . . ?
C028 C02B H02M 119.7 . . ?
C01R C02C H02N 119.7 . . ?
C01R C02C C032 120.66(17) . . ?
C032 C02C H02N 119.7 . . ?
C01S C02D H02O 121.5 . . ?
C02I C02D C01S 116.94(18) . . ?
C02I C02D H02O 121.5 . . ?
N10B C02E S4 179.1(2) . . ?
C026 C02F H02F 121.3 . . ?
C036 C02F C026 117.50(18) . . ?
C036 C02F H02F 121.3 . . ?
N22 C02G H02P 109.3 . . ?
N22 C02G H02R 109.3 . . ?
N22 C02G C030 111.78(15) . . ?
H02P C02G H02R 107.9 . . ?
C030 C02G H02P 109.3 . . ?
C030 C02G H02R 109.3 . . ?
C01X C02H H02S 121.8 . . ?
C038 C02H C01X 116.31(18) . . ?
C038 C02H H02S 121.8 . . ?
C02D C02I H02T 119.1 . . ?
C02D C02I C037 121.78(18) . . ?
C037 C02I H02T 119.1 . . ?
N27 C02J C01T 106.35(16) . . ?
N27 C02J C03N 130.89(19) . . ?
C03N C02J C01T 122.75(19) . . ?
C02Q C02K H02K 119.8 . . ?
C02X C02K H02K 119.8 . . ?
C02X C02K C02Q 120.37(17) . . ?
N24 C02L C020 106.20(16) . . ?
N24 C02L C048 132.11(18) . . ?
C020 C02L C048 121.66(19) . . ?
C01Q C02M H02U 121.9 . . ?
C037 C02M C01Q 116.18(18) . . ?
C037 C02M H02U 121.9 . . ?
N28 C02N H02C 108.8 . . ?
N28 C02N H02D 108.8 . . ?
N28 C02N C03F 113.59(15) . . ?
H02C C02N H02D 107.7 . . ?
C03F C02N H02C 108.8 . . ?
C03F C02N H02D 108.8 . . ?
N9A C02O S7 179.14(19) . . ?
C023 C02P H02V 121.6 . . ?
C03R C02P C023 116.81(19) . . ?
C03R C02P H02V 121.6 . . ?
C021 C02Q C02K 118.52(18) . . ?
C021 C02Q H02Q 120.7 . . ?
C02K C02Q H02Q 120.7 . . ?
C02A C02R H02W 108.7 . . ?
C02A C02R H02Z 108.7 . . ?
C02A C02R C02V 114.31(16) . . ?
H02W C02R H02Z 107.6 . . ?
C02V C02R H02W 108.7 . . ?
C02V C02R H02Z 108.7 . . ?
C020 C02S H02 121.2 . . ?
C045 C02S C020 117.59(18) . . ?
C045 C02S H02 121.2 . . ?
N9B C02T S3 179.0(2) . . ?
H02E C02U H02G 107.8 . . ?
C02Z C02U H02E 109.1 . . ?
C02Z C02U H02G 109.1 . . ?
C03C C02U H02E 109.1 . . ?
C03C C02U H02G 109.1 . . ?
C03C C02U C02Z 112.58(16) . . ?
C02R C02V H5 109.3 . . ?
C02R C02V H 109.3 . . ?
H5 C02V H 108.0 . . ?
C03H C02V C02R 111.50(16) . . ?
C03H C02V H5 109.3 . . ?
C03H C02V H 109.3 . . ?
C01V C02W H6 121.3 . . ?
C03T C02W C01V 117.45(18) . . ?
C03T C02W H6 121.3 . . ?
C01M C02X H02X 120.9 . . ?
C02K C02X C01M 118.10(18) . . ?
C02K C02X H02X 120.9 . . ?
C024 C02Y C029 120.77(17) . . ?
C024 C02Y H02Y 119.6 . . ?
C029 C02Y H02Y 119.6 . . ?
C02U C02Z H02H 109.1 . . ?
C02U C02Z H02I 109.1 . . ?
H02H C02Z H02I 107.8 . . ?
C043 C02Z C02U 112.44(16) . . ?
C043 C02Z H02H 109.1 . . ?
C043 C02Z H02I 109.1 . . ?
C02G C030 H03P 109.3 . . ?
C02G C030 H03Q 109.3 . . ?
H03P C030 H03Q 108.0 . . ?
C03B C030 C02G 111.42(15) . . ?
C03B C030 H03P 109.3 . . ?
C03B C030 H03Q 109.3 . . ?
C01J C031 H031 122.0 . . ?
C03A C031 C01J 115.99(19) . . ?
C03A C031 H031 122.0 . . ?
C01L C032 H032 120.9 . . ?
C02C C032 C01L 118.23(17) . . ?
C02C C032 H032 120.9 . . ?
C01U C033 H033 121.8 . . ?
C03V C033 C01U 116.32(18) . . ?
C03V C033 H033 121.8 . . ?
C01T C034 H034 121.5 . . ?
C047 C034 C01T 116.98(19) . . ?
C047 C034 H034 121.5 . . ?
H03R C035 H03S 107.6 . . ?
C03M C035 H03R 108.7 . . ?
C03M C035 H03S 108.7 . . ?
C03S C035 H03R 108.7 . . ?
C03S C035 H03S 108.7 . . ?
C03S C035 C03M 114.40(16) . . ?
C02F C036 H036 119.2 . . ?
C02F C036 C03V 121.62(18) . . ?
C03V C036 H036 119.2 . . ?
C02I C037 H037 119.0 . . ?
C02M C037 C02I 122.08(17) . . ?
C02M C037 H037 119.0 . . ?
C02H C038 H038 118.9 . . ?
C02H C038 C03T 122.28(18) . . ?
C03T C038 H038 118.9 . . ?
N8B C039 S2 179.4(2) . . ?
C031 C03A H03T 119.0 . . ?
C031 C03A C03R 121.98(19) . . ?
C03R C03A H03T 119.0 . . ?
C030 C03B H03U 109.0 . . ?
C030 C03B H03W 109.0 . . ?
C030 C03B C042 113.10(16) . . ?
H03U C03B H03W 107.8 . . ?
C042 C03B H03U 109.0 . . ?
C042 C03B H03W 109.0 . . ?
C02U C03C H03A 108.4 . . ?
C02U C03C H03B 108.4 . . ?
C02U C03C C03F 115.47(16) . . ?
H03A C03C H03B 107.5 . . ?
C03F C03C H03A 108.4 . . ?
C03F C03C H03B 108.4 . . ?
N25 C03D H03C 109.5 . . ?
N25 C03D H03D 109.5 . . ?
N25 C03D C03K 110.92(15) . . ?
H03C C03D H03D 108.0 . . ?
C03K C03D H03C 109.5 . . ?
C03K C03D H03D 109.5 . . ?
N7A C03E S5 179.2(2) . . ?
C02N C03F C03C 111.43(15) . . ?
C02N C03F H03E 109.3 . . ?
C02N C03F H03F 109.3 . . ?
C03C C03F H03E 109.3 . . ?
C03C C03F H03F 109.3 . . ?
H03E C03F H03F 108.0 . . ?
C027 C03G H03G 108.9 . . ?
C027 C03G H03H 108.9 . . ?
H03G C03G H03H 107.7 . . ?
C03U C03G C027 113.55(16) . . ?
C03U C03G H03G 108.9 . . ?
C03U C03G H03H 108.9 . . ?
C02V C03H H03Y 108.7 . . ?
C02V C03H HA 108.7 . . ?
H03Y C03H HA 107.6 . . ?
C03Q C03H C02V 114.31(17) . . ?
C03Q C03H H03Y 108.7 . . ?
C03Q C03H HA 108.7 . . ?
N24 C03I H03Z 109.3 . . ?
N24 C03I HB 109.3 . . ?
N24 C03I C03Y 111.72(16) . . ?
H03Z C03I HB 107.9 . . ?
C03Y C03I H03Z 109.3 . . ?
C03Y C03I HB 109.3 . . ?
N8A C03J S6 179.3(2) . . ?
C03D C03K H03I 108.9 . . ?
C03D C03K H03J 108.9 . . ?
H03I C03K H03J 107.8 . . ?
C04I C03K C03D 113.15(17) . . ?
C04I C03K H03I 108.9 . . ?
C04I C03K H03J 108.9 . . ?
C01O C03L H03L 121.8 . . ?
C040 C03L C01O 116.35(18) . . ?
C040 C03L H03L 121.8 . . ?
N23 C03M C035 112.40(16) . . ?
N23 C03M H03 109.1 . . ?
N23 C03M HC 109.1 . . ?
C035 C03M H03 109.1 . . ?
C035 C03M HC 109.1 . . ?
H03 C03M HC 107.9 . . ?
C02J C03N H03N 121.9 . . ?
C03X C03N C02J 116.26(19) . . ?
C03X C03N H03N 121.9 . . ?
C025 C03O H03O 119.3 . . ?
C025 C03O C040 121.40(19) . . ?
C040 C03O H03O 119.3 . . ?
N10A C03P S8 179.3(2) . . ?
C03H C03Q H7 109.3 . . ?
C03H C03Q HD 109.3 . . ?
C03H C03Q C04J 111.72(19) . . ?
H7 C03Q HD 107.9 . . ?
C04J C03Q H7 109.3 . . ?
C04J C03Q HD 109.3 . . ?
C02P C03R C03A 121.77(19) . . ?
C02P C03R H8 119.1 . . ?
C03A C03R H8 119.1 . . ?
C035 C03S H9 109.1 . . ?
C035 C03S HE 109.1 . . ?
C035 C03S C03Z 112.33(17) . . ?
H9 C03S HE 107.9 . . ?
C03Z C03S H9 109.1 . . ?
C03Z C03S HE 109.1 . . ?
C02W C03T C038 121.22(18) . . ?
C02W C03T H10 119.4 . . ?
C038 C03T H10 119.4 . . ?
C03G C03U H03K 109.1 . . ?
C03G C03U H03M 109.1 . . ?
C03G C03U C04C 112.68(17) . . ?
H03K C03U H03M 107.8 . . ?
C04C C03U H03K 109.1 . . ?
C04C C03U H03M 109.1 . . ?
C033 C03V C036 121.70(18) . . ?
C033 C03V H03V 119.1 . . ?
C036 C03V H03V 119.1 . . ?
N7B C03W S1 179.40(19) . . ?
C03N C03X H03X 119.1 . . ?
C03N C03X C047 121.88(19) . . ?
C047 C03X H03X 119.1 . . ?
C03I C03Y H11 109.3 . . ?
C03I C03Y HF 109.3 . . ?
C03I C03Y C04A 111.57(17) . . ?
H11 C03Y HF 108.0 . . ?
C04A C03Y H11 109.3 . . ?
C04A C03Y HF 109.3 . . ?
C03S C03Z H12 108.7 . . ?
C03S C03Z HG 108.7 . . ?
H12 C03Z HG 107.6 . . ?
C049 C03Z C03S 114.20(17) . . ?
C049 C03Z H12 108.7 . . ?
C049 C03Z HG 108.7 . . ?
C03L C040 C03O 121.96(18) . . ?
C03L C040 H040 119.0 . . ?
C03O C040 H040 119.0 . . ?
N27 C041 H04A 109.2 . . ?
N27 C041 H04B 109.2 . . ?
N27 C041 C04D 111.87(16) . . ?
H04A C041 H04B 107.9 . . ?
C04D C041 H04A 109.2 . . ?
C04D C041 H04B 109.2 . . ?
C03B C042 H13 108.8 . . ?
C03B C042 HH 108.8 . . ?
H13 C042 HH 107.7 . . ?
C04E C042 C03B 113.91(17) . . ?
C04E C042 H13 108.8 . . ?
C04E C042 HH 108.8 . . ?
C02Z C043 H04C 109.5 . . ?
C02Z C043 H04D 109.5 . . ?
C02Z C043 H04E 109.5 . . ?
H04C C043 H04D 109.5 . . ?
H04C C043 H04E 109.5 . . ?
H04D C043 H04E 109.5 . . ?
C045 C044 H044 118.8 . . ?
C048 C044 H044 118.8 . . ?
C048 C044 C045 122.46(19) . . ?
C02S C045 C044 120.8(2) . . ?
C02S C045 H045 119.6 . . ?
C044 C045 H045 119.6 . . ?
H04F C046 H04G 109.5 . . ?
H04F C046 H04H 109.5 . . ?
H04G C046 H04H 109.5 . . ?
C04L C046 H04F 109.5 . . ?
C04L C046 H04G 109.5 . . ?
C04L C046 H04H 109.5 . . ?
C034 C047 C03X 121.9(2) . . ?
C034 C047 H047 119.1 . . ?
C03X C047 H047 119.1 . . ?
C02L C048 H048 121.8 . . ?
C044 C048 C02L 116.49(19) . . ?
C044 C048 H048 121.8 . . ?
C03Z C049 H14 109.0 . . ?
C03Z C049 HI 109.0 . . ?
C03Z C049 C04N 113.0(2) . . ?
H14 C049 HI 107.8 . . ?
C04N C049 H14 109.0 . . ?
C04N C049 HI 109.0 . . ?
C03Y C04A H15 108.6 . . ?
C03Y C04A HJ 108.6 . . ?
H15 C04A HJ 107.6 . . ?
C04F C04A C03Y 114.76(19) . . ?
C04F C04A H15 108.6 . . ?
C04F C04A HJ 108.6 . . ?
C03U C04C H04I 108.5 . . ?
C03U C04C H04J 108.5 . . ?
H04I C04C H04J 107.5 . . ?
C04L C04C C03U 115.14(19) . . ?
C04L C04C H04I 108.5 . . ?
C04L C04C H04J 108.5 . . ?
C041 C04D H04K 109.8 . . ?
C041 C04D H04L 109.8 . . ?
C041 C04D H04M 109.3 . . ?
C041 C04D H04N 109.3 . . ?
C041 C04D C04S 109.57(19) . . ?
C041 C04D C1 111.7(3) . . ?
H04K C04D H04L 108.2 . . ?
H04M C04D H04N 107.9 . . ?
C04S C04D H04K 109.8 . . ?
C04S C04D H04L 109.8 . . ?
C1 C04D H04M 109.3 . . ?
C1 C04D H04N 109.3 . . ?
C042 C04E H16 108.8 . . ?
C042 C04E HK 108.8 . . ?
H16 C04E HK 107.6 . . ?
C04H C04E C042 113.99(19) . . ?
C04H C04E H16 108.8 . . ?
C04H C04E HK 108.8 . . ?
C04A C04F H17 109.2 . . ?
C04A C04F HL 109.2 . . ?
C04A C04F C04Q 111.9(2) . . ?
H17 C04F HL 107.9 . . ?
C04Q C04F H17 109.2 . . ?
C04Q C04F HL 109.2 . . ?
N29 C04G C04O 178.5(3) . . ?
C04E C04H H18 109.5 . . ?
C04E C04H HM 109.5 . . ?
C04E C04H HN 109.5 . . ?
H18 C04H HM 109.5 . . ?
H18 C04H HN 109.5 . . ?
HM C04H HN 109.5 . . ?
C03K C04I H04O 108.5 . . ?
C03K C04I H04P 108.5 . . ?
H04O C04I H04P 107.5 . . ?
C04P C04I C03K 115.07(19) . . ?
C04P C04I H04O 108.5 . . ?
C04P C04I H04P 108.5 . . ?
C03Q C04J H19 109.5 . . ?
C03Q C04J HO 109.5 . . ?
C03Q C04J HP 109.5 . . ?
H19 C04J HO 109.5 . . ?
H19 C04J HP 109.5 . . ?
HO C04J HP 109.5 . . ?
H04Q C04K H04R 106.5 . . ?
H04S C04K H04T 110.6 . . ?
C04M C04K H04Q 106.4 . . ?
C04M C04K H04R 106.4 . . ?
C04M C04K H04S 113.3 . . ?
C04M C04K H04T 113.3 . . ?
C04M C04K C04T 123.7(2) . . ?
C04M C04K C2 91.8(3) . . ?
C04T C04K H04Q 106.4 . . ?
C04T C04K H04R 106.4 . . ?
C2 C04K H04S 113.3 . . ?
C2 C04K H04T 113.3 . . ?
C046 C04L H04U 108.7 . . ?
C046 C04L H04V 108.7 . . ?
C04C C04L C046 114.2(2) . . ?
C04C C04L H04U 108.7 . . ?
C04C C04L H04V 108.7 . . ?
H04U C04L H04V 107.6 . . ?
C04K C04M H04W 109.5 . . ?
C04K C04M H04X 109.5 . . ?
C04K C04M H04Y 109.5 . . ?
H04W C04M H04X 109.5 . . ?
H04W C04M H04Y 109.5 . . ?
H04X C04M H04Y 109.5 . . ?
C049 C04N H20 109.5 . . ?
C049 C04N HQ 109.5 . . ?
C049 C04N HR 109.5 . . ?
H20 C04N HQ 109.5 . . ?
H20 C04N HR 109.5 . . ?
HQ C04N HR 109.5 . . ?
C04G C04O H23 109.5 . . ?
C04G C04O HS 109.5 . . ?
C04G C04O HT 109.5 . . ?
H23 C04O HS 109.5 . . ?
H23 C04O HT 109.5 . . ?
HS C04O HT 109.5 . . ?
C04I C04P H04Z 110.3 . . ?
C04I C04P HU 110.3 . . ?
C04I C04P C04R 107.2(3) . . ?
C04I C04P C3 137.2(6) . . ?
H04Z C04P HU 108.5 . . ?
C04R C04P H04Z 110.3 . . ?
C04R C04P HU 110.3 . . ?
C04F C04Q H21 109.2 . . ?
C04F C04Q HV 109.2 . . ?
H21 C04Q HV 107.9 . . ?
C04U C04Q C04F 112.2(2) . . ?
C04U C04Q H21 109.2 . . ?
C04U C04Q HV 109.2 . . ?
C04P C04R H04 109.9 . . ?
C04P C04R HW 109.9 . . ?
H04 C04R HW 108.3 . . ?
C04V C04R C04P 109.0(3) . . ?
C04V C04R H04 109.9 . . ?
C04V C04R HW 109.9 . . ?
C04D C04S H1 109.5 . . ?
C04D C04S HX 109.5 . . ?
H1 C04S HX 108.1 . . ?
C04T C04S C04D 110.5(2) . . ?
C04T C04S H1 109.5 . . ?
C04T C04S HX 109.5 . . ?
C04K C04T H2 110.1 . . ?
C04K C04T HY 110.1 . . ?
C04S C04T C04K 108.1(2) . . ?
C04S C04T H2 110.1 . . ?
C04S C04T HY 110.1 . . ?
H2 C04T HY 108.4 . . ?
C04Q C04U H22 109.5 . . ?
C04Q C04U HZ 109.5 . . ?
C04Q C04U H24 109.5 . . ?
H22 C04U HZ 109.5 . . ?
H22 C04U H24 109.5 . . ?
HZ C04U H24 109.5 . . ?
C04R C04V H3 109.5 . . ?
C04R C04V H25 109.5 . . ?
C04R C04V H26 109.5 . . ?
H3 C04V H25 109.5 . . ?
H3 C04V H26 109.5 . . ?
H25 C04V H26 109.5 . . ?
C04D C1 H1A 110.6 . . ?
C04D C1 H1B 110.6 . . ?
H1A C1 H1B 108.7 . . ?
C2 C1 C04D 105.8(4) . . ?
C2 C1 H1A 110.6 . . ?
C2 C1 H1B 110.6 . . ?
C04K C2 H2A 111.2 . . ?
C04K C2 H2B 111.2 . . ?
C1 C2 C04K 103.0(4) . . ?
C1 C2 H2A 111.2 . . ?
C1 C2 H2B 111.2 . . ?
H2A C2 H2B 109.1 . . ?
C04P C3 H3A 111.1 . . ?
C04P C3 H3B 111.1 . . ?
H3A C3 H3B 109.0 . . ?
C04W C3 C04P 103.4(9) . . ?
C04W C3 H3A 111.1 . . ?
C04W C3 H3B 111.1 . . ?
C3 C04W H4 109.5 . . ?
C3 C04W H27 109.5 . . ?
C3 C04W H28 109.5 . . ?
H4 C04W H27 109.5 . . ?
H4 C04W H28 109.5 . . ?
H27 C04W H28 109.5 . . ?

loop_
_geom_bond_atom_site_label_1
_geom_bond_atom_site_label_2
_geom_bond_distance
_geom_bond_site_symmetry_2
_geom_bond_publ_flag
Co1A N1A 2.1281(15) . ?
Co1A N2A 2.0829(15) . ?
Co1A N3A 2.1014(15) . ?
Co1A N4A 2.1155(15) . ?
Co1A N5A 2.0870(15) . ?
Co1A N6A 2.1116(15) . ?
Co1B N1B 2.1066(14) . ?
Co1B N2B 2.1159(15) . ?
Co1B N3B 2.1371(15) . ?
Co1B N4B 2.1596(15) . ?
Co1B N5B 2.1133(15) . ?
Co1B N6B 2.1555(16) . ?
Co2A N7A 1.9753(18) . ?
Co2A N8A 1.9549(18) . ?
Co2A N9A 1.9585(18) . ?
Co2A N10A 1.9587(18) . ?
Co2B N7B 1.9463(18) . ?
Co2B N8B 1.9650(18) . ?
Co2B N9B 1.9638(17) . ?
Co2B N10B 1.9567(18) . ?
S3 C02T 1.6258(19) . ?
S2 C039 1.626(2) . ?
S7 C02O 1.619(2) . ?
S4 C02E 1.628(2) . ?
S1 C03W 1.611(2) . ?
S6 C03J 1.625(2) . ?
S8 C03P 1.618(2) . ?
S5 C03E 1.627(2) . ?
N1A C01H 1.337(2) . ?
N1A C01V 1.384(2) . ?
N2A C017 1.345(2) . ?
N2A C01P 1.348(2) . ?
N3A C015 1.334(2) . ?
N3A C023 1.381(2) . ?
N4A C016 1.335(2) . ?
N4A C01S 1.379(2) . ?
N5A C01G 1.343(2) . ?
N5A C01L 1.348(2) . ?
N6A C01I 1.332(2) . ?
N6A C020 1.382(2) . ?
N7A C03E 1.155(3) . ?
N8A C03J 1.166(3) . ?
N9A C02O 1.172(3) . ?
N10A C03P 1.170(3) . ?
N1B C01B 1.327(2) . ?
N1B C01E 1.378(2) . ?
N2B C01A 1.346(2) . ?
N2B C01K 1.346(2) . ?
N3B C018 1.333(2) . ?
N3B C01D 1.385(2) . ?
N4B C019 1.333(2) . ?
N4B C026 1.389(2) . ?
N5B C01M 1.347(2) . ?
N5B C021 1.346(2) . ?
N6B C01F 1.334(2) . ?
N6B C01T 1.384(2) . ?
N7B C03W 1.175(3) . ?
N8B C039 1.164(3) . ?
N9B C02T 1.166(3) . ?
N10B C02E 1.159(3) . ?
N26 C018 1.362(2) . ?
N26 C01O 1.388(2) . ?
N26 C027 1.475(2) . ?
N25 C01B 1.361(2) . ?
N25 C01C 1.382(2) . ?
N25 C03D 1.469(2) . ?
N21 C01H 1.357(2) . ?
N21 C01X 1.390(2) . ?
N21 C02A 1.473(2) . ?
N22 C015 1.363(2) . ?
N22 C01J 1.392(2) . ?
N22 C02G 1.469(2) . ?
N23 C016 1.361(2) . ?
N23 C01Q 1.393(2) . ?
N23 C03M 1.469(2) . ?
N28 C019 1.360(2) . ?
N28 C01U 1.395(2) . ?
N28 C02N 1.468(2) . ?
N27 C01F 1.359(2) . ?
N27 C02J 1.387(3) . ?
N27 C041 1.471(2) . ?
N24 C01I 1.356(2) . ?
N24 C02L 1.385(3) . ?
N24 C03I 1.475(2) . ?
C015 C01P 1.469(3) . ?
C016 C01L 1.480(2) . ?
C017 C01H 1.477(2) . ?
C017 C028 1.385(3) . ?
C018 C01A 1.473(2) . ?
C019 C01M 1.466(3) . ?
C01A C024 1.393(3) . ?
C01B C01K 1.479(2) . ?
C01C C01E 1.400(2) . ?
C01C C01W 1.397(3) . ?
C01D C01O 1.404(3) . ?
C01D C025 1.398(3) . ?
C01E C01Y 1.393(3) . ?
C01F C021 1.478(3) . ?
C01G C01I 1.482(3) . ?
C01G C01R 1.388(3) . ?
C01J C023 1.398(3) . ?
C01J C031 1.395(3) . ?
C01K C029 1.386(3) . ?
C01L C032 1.389(3) . ?
C01M C02X 1.392(3) . ?
C01N H01N 0.9500 . ?
C01N C01Y 1.381(3) . ?
C01N C022 1.409(3) . ?
C01O C03L 1.394(3) . ?
C01P C01Z 1.393(3) . ?
C01Q C01S 1.399(3) . ?
C01Q C02M 1.400(3) . ?
C01R H01R 0.9500 . ?
C01R C02C 1.383(3) . ?
C01S C02D 1.407(3) . ?
C01T C02J 1.401(3) . ?
C01T C034 1.404(3) . ?
C01U C026 1.401(3) . ?
C01U C033 1.391(3) . ?
C01V C01X 1.402(3) . ?
C01V C02W 1.398(3) . ?
C01W H01W 0.9500 . ?
C01W C022 1.381(3) . ?
C01X C02H 1.399(3) . ?
C01Y H01Y 0.9500 . ?
C01Z H01Z 0.9500 . ?
C01Z C02B 1.383(3) . ?
C020 C02L 1.400(3) . ?
C020 C02S 1.399(3) . ?
C021 C02Q 1.391(3) . ?
C022 H022 0.9500 . ?
C023 C02P 1.400(3) . ?
C024 H024 0.9500 . ?
C024 C02Y 1.383(3) . ?
C025 H025 0.9500 . ?
C025 C03O 1.376(3) . ?
C026 C02F 1.406(3) . ?
C027 H02A 0.9900 . ?
C027 H02B 0.9900 . ?
C027 C03G 1.522(3) . ?
C028 H028 0.9500 . ?
C028 C02B 1.392(3) . ?
C029 H029 0.9500 . ?
C029 C02Y 1.393(3) . ?
C02A H02J 0.9900 . ?
C02A H02L 0.9900 . ?
C02A C02R 1.521(3) . ?
C02B H02M 0.9500 . ?
C02C H02N 0.9500 . ?
C02C C032 1.389(3) . ?
C02D H02O 0.9500 . ?
C02D C02I 1.375(3) . ?
C02F H02F 0.9500 . ?
C02F C036 1.373(3) . ?
C02G H02P 0.9900 . ?
C02G H02R 0.9900 . ?
C02G C030 1.527(3) . ?
C02H H02S 0.9500 . ?
C02H C038 1.380(3) . ?
C02I H02T 0.9500 . ?
C02I C037 1.409(3) . ?
C02J C03N 1.397(3) . ?
C02K H02K 0.9500 . ?
C02K C02Q 1.392(3) . ?
C02K C02X 1.383(3) . ?
C02L C048 1.401(3) . ?
C02M H02U 0.9500 . ?
C02M C037 1.379(3) . ?
C02N H02C 0.9900 . ?
C02N H02D 0.9900 . ?
C02N C03F 1.525(2) . ?
C02P H02V 0.9500 . ?
C02P C03R 1.375(3) . ?
C02Q H02Q 0.9500 . ?
C02R H02W 0.9900 . ?
C02R H02Z 0.9900 . ?
C02R C02V 1.526(3) . ?
C02S H02 0.9500 . ?
C02S C045 1.380(3) . ?
C02U H02E 0.9900 . ?
C02U H02G 0.9900 . ?
C02U C02Z 1.526(3) . ?
C02U C03C 1.520(3) . ?
C02V H5 0.9900 . ?
C02V H 0.9900 . ?
C02V C03H 1.523(3) . ?
C02W H6 0.9500 . ?
C02W C03T 1.383(3) . ?
C02X H02X 0.9500 . ?
C02Y H02Y 0.9500 . ?
C02Z H02H 0.9900 . ?
C02Z H02I 0.9900 . ?
C02Z C043 1.526(3) . ?
C030 H03P 0.9900 . ?
C030 H03Q 0.9900 . ?
C030 C03B 1.520(3) . ?
C031 H031 0.9500 . ?
C031 C03A 1.383(3) . ?
C032 H032 0.9500 . ?
C033 H033 0.9500 . ?
C033 C03V 1.377(3) . ?
C034 H034 0.9500 . ?
C034 C047 1.381(3) . ?
C035 H03R 0.9900 . ?
C035 H03S 0.9900 . ?
C035 C03M 1.524(3) . ?
C035 C03S 1.520(3) . ?
C036 H036 0.9500 . ?
C036 C03V 1.416(3) . ?
C037 H037 0.9500 . ?
C038 H038 0.9500 . ?
C038 C03T 1.404(3) . ?
C03A H03T 0.9500 . ?
C03A C03R 1.411(3) . ?
C03B H03U 0.9900 . ?
C03B H03W 0.9900 . ?
C03B C042 1.528(3) . ?
C03C H03A 0.9900 . ?
C03C H03B 0.9900 . ?
C03C C03F 1.529(3) . ?
C03D H03C 0.9900 . ?
C03D H03D 0.9900 . ?
C03D C03K 1.531(3) . ?
C03F H03E 0.9900 . ?
C03F H03F 0.9900 . ?
C03G H03G 0.9900 . ?
C03G H03H 0.9900 . ?
C03G C03U 1.514(3) . ?
C03H H03Y 0.9900 . ?
C03H HA 0.9900 . ?
C03H C03Q 1.519(3) . ?
C03I H03Z 0.9900 . ?
C03I HB 0.9900 . ?
C03I C03Y 1.517(3) . ?
C03K H03I 0.9900 . ?
C03K H03J 0.9900 . ?
C03K C04I 1.526(3) . ?
C03L H03L 0.9500 . ?
C03L C040 1.383(3) . ?
C03M H03 0.9900 . ?
C03M HC 0.9900 . ?
C03N H03N 0.9500 . ?
C03N C03X 1.373(3) . ?
C03O H03O 0.9500 . ?
C03O C040 1.407(3) . ?
C03Q H7 0.9900 . ?
C03Q HD 0.9900 . ?
C03Q C04J 1.531(3) . ?
C03R H8 0.9500 . ?
C03S H9 0.9900 . ?
C03S HE 0.9900 . ?
C03S C03Z 1.531(3) . ?
C03T H10 0.9500 . ?
C03U H03K 0.9900 . ?
C03U H03M 0.9900 . ?
C03U C04C 1.524(3) . ?
C03V H03V 0.9500 . ?
C03X H03X 0.9500 . ?
C03X C047 1.408(3) . ?
C03Y H11 0.9900 . ?
C03Y HF 0.9900 . ?
C03Y C04A 1.522(3) . ?
C03Z H12 0.9900 . ?
C03Z HG 0.9900 . ?
C03Z C049 1.516(3) . ?
C040 H040 0.9500 . ?
C041 H04A 0.9900 . ?
C041 H04B 0.9900 . ?
C041 C04D 1.527(3) . ?
C042 H13 0.9900 . ?
C042 HH 0.9900 . ?
C042 C04E 1.527(3) . ?
C043 H04C 0.9800 . ?
C043 H04D 0.9800 . ?
C043 H04E 0.9800 . ?
C044 H044 0.9500 . ?
C044 C045 1.408(3) . ?
C044 C048 1.376(3) . ?
C045 H045 0.9500 . ?
C046 H04F 0.9800 . ?
C046 H04G 0.9800 . ?
C046 H04H 0.9800 . ?
C046 C04L 1.513(3) . ?
C047 H047 0.9500 . ?
C048 H048 0.9500 . ?
C049 H14 0.9900 . ?
C049 HI 0.9900 . ?
C049 C04N 1.523(3) . ?
C04A H15 0.9900 . ?
C04A HJ 0.9900 . ?
C04A C04F 1.514(3) . ?
N29 C04G 1.132(4) . ?
C04C H04I 0.9900 . ?
C04C H04J 0.9900 . ?
C04C C04L 1.496(3) . ?
C04D H04K 0.9900 . ?
C04D H04L 0.9900 . ?
C04D H04M 0.9900 . ?
C04D H04N 0.9900 . ?
C04D C04S 1.577(4) . ?
C04D C1 1.581(6) . ?
C04E H16 0.9900 . ?
C04E HK 0.9900 . ?
C04E C04H 1.520(4) . ?
C04F H17 0.9900 . ?
C04F HL 0.9900 . ?
C04F C04Q 1.518(3) . ?
C04G C04O 1.449(4) . ?
C04H H18 0.9800 . ?
C04H HM 0.9800 . ?
C04H HN 0.9800 . ?
C04I H04O 0.9900 . ?
C04I H04P 0.9900 . ?
C04I C04P 1.500(4) . ?
C04J H19 0.9800 . ?
C04J HO 0.9800 . ?
C04J HP 0.9800 . ?
C04K H04Q 0.9900 . ?
C04K H04R 0.9900 . ?
C04K H04S 0.9900 . ?
C04K H04T 0.9900 . ?
C04K C04M 1.498(4) . ?
C04K C04T 1.551(4) . ?
C04K C2 1.668(6) . ?
C04L H04U 0.9900 . ?
C04L H04V 0.9900 . ?
C04M H04W 0.9800 . ?
C04M H04X 0.9800 . ?
C04M H04Y 0.9800 . ?
C04N H20 0.9800 . ?
C04N HQ 0.9800 . ?
C04N HR 0.9800 . ?
C04O H23 0.9800 . ?
C04O HS 0.9800 . ?
C04O HT 0.9800 . ?
C04P H04Z 0.9900 . ?
C04P HU 0.9900 . ?
C04P C04R 1.572(4) . ?
C04P C3 1.552(10) . ?
C04Q H21 0.9900 . ?
C04Q HV 0.9900 . ?
C04Q C04U 1.515(4) . ?
C04R H04 0.9900 . ?
C04R HW 0.9900 . ?
C04R C04V 1.532(5) . ?
C04S H1 0.9900 . ?
C04S HX 0.9900 . ?
C04S C04T 1.517(4) . ?
C04T H2 0.9900 . ?
C04T HY 0.9900 . ?
C04U H22 0.9800 . ?
C04U HZ 0.9800 . ?
C04U H24 0.9800 . ?
C04V H3 0.9800 . ?
C04V H25 0.9800 . ?
C04V H26 0.9800 . ?
C1 H1A 0.9900 . ?
C1 H1B 0.9900 . ?
C1 C2 1.518(8) . ?
C2 H2A 0.9900 . ?
C2 H2B 0.9900 . ?
C3 H3A 0.9900 . ?
C3 H3B 0.9900 . ?
C3 C04W 1.499(14) . ?
C04W H4 0.9800 . ?
C04W H27 0.9800 . ?
C04W H28 0.9800 . ?

loop_
_geom_torsion_atom_site_label_1
_geom_torsion_atom_site_label_2
_geom_torsion_atom_site_label_3
_geom_torsion_atom_site_label_4
_geom_torsion
_geom_torsion_site_symmetry_1
_geom_torsion_site_symmetry_2
_geom_torsion_site_symmetry_3
_geom_torsion_site_symmetry_4
_geom_torsion_publ_flag
Co1A N1A C01H N21 -166.21(11) . . . . ?
Co1A N1A C01H C017 13.86(19) . . . . ?
Co1A N1A C01V C01X 160.46(14) . . . . ?
Co1A N1A C01V C02W -22.1(3) . . . . ?
Co1A N2A C017 C01H -5.36(19) . . . . ?
Co1A N2A C017 C028 175.89(13) . . . . ?
Co1A N2A C01P C015 3.63(19) . . . . ?
Co1A N2A C01P C01Z -175.30(13) . . . . ?
Co1A N3A C015 N22 -165.52(11) . . . . ?
Co1A N3A C015 C01P 12.35(19) . . . . ?
Co1A N3A C023 C01J 159.67(13) . . . . ?
Co1A N3A C023 C02P -18.9(3) . . . . ?
Co1A N4A C016 N23 -164.14(12) . . . . ?
Co1A N4A C016 C01L 15.4(2) . . . . ?
Co1A N4A C01S C01Q 157.99(14) . . . . ?
Co1A N4A C01S C02D -21.9(3) . . . . ?
Co1A N5A C01G C01I 2.19(19) . . . . ?
Co1A N5A C01G C01R -175.40(13) . . . . ?
Co1A N5A C01L C016 -5.40(19) . . . . ?
Co1A N5A C01L C032 174.09(13) . . . . ?
Co1A N6A C01I N24 -174.68(11) . . . . ?
Co1A N6A C01I C01G 7.0(2) . . . . ?
Co1A N6A C020 C02L 172.35(14) . . . . ?
Co1A N6A C020 C02S -8.0(3) . . . . ?
Co1B N1B C01B N25 -173.89(11) . . . . ?
Co1B N1B C01B C01K 5.6(2) . . . . ?
Co1B N1B C01E C01C 172.68(13) . . . . ?
Co1B N1B C01E C01Y -6.9(3) . . . . ?
Co1B N2B C01A C018 -9.56(19) . . . . ?
Co1B N2B C01A C024 168.85(13) . . . . ?
Co1B N2B C01K C01B 10.38(19) . . . . ?
Co1B N2B C01K C029 -167.58(14) . . . . ?
Co1B N3B C018 N26 164.28(11) . . . . ?
Co1B N3B C018 C01A -13.5(2) . . . . ?
Co1B N3B C01D C01O -157.32(14) . . . . ?
Co1B N3B C01D C025 20.7(3) . . . . ?
Co1B N4B C019 N28 161.84(11) . . . . ?
Co1B N4B C019 C01M -14.97(19) . . . . ?
Co1B N4B C026 C01U -155.35(14) . . . . ?
Co1B N4B C026 C02F 23.8(3) . . . . ?
Co1B N5B C01M C019 -12.88(18) . . . . ?
Co1B N5B C01M C02X 164.60(13) . . . . ?
Co1B N5B C021 C01F 14.53(18) . . . . ?
Co1B N5B C021 C02Q -165.24(13) . . . . ?
Co1B N6B C01F N27 171.28(11) . . . . ?
Co1B N6B C01F C021 -11.14(19) . . . . ?
Co1B N6B C01T C02J -167.36(14) . . . . ?
Co1B N6B C01T C034 12.7(3) . . . . ?
N1A C01V C01X N21 0.18(19) . . . . ?
N1A C01V C01X C02H 178.07(16) . . . . ?
N1A C01V C02W C03T -176.93(18) . . . . ?
N2A C017 C01H N1A -6.0(2) . . . . ?
N2A C017 C01H N21 174.06(16) . . . . ?
N2A C017 C028 C02B -0.7(3) . . . . ?
N2A C01P C01Z C02B -0.5(3) . . . . ?
N3A C015 C01P N2A -10.5(2) . . . . ?
N3A C015 C01P C01Z 168.30(18) . . . . ?
N3A C023 C02P C03R 178.64(18) . . . . ?
N4A C016 C01L N5A -6.9(2) . . . . ?
N4A C016 C01L C032 173.64(18) . . . . ?
N4A C01S C02D C02I 179.41(18) . . . . ?
N5A C01G C01I N6A -6.0(2) . . . . ?
N5A C01G C01I N24 175.96(17) . . . . ?
N5A C01G C01R C02C 1.8(3) . . . . ?
N5A C01L C032 C02C 0.9(3) . . . . ?
N6A C020 C02L N24 -0.6(2) . . . . ?
N6A C020 C02L C048 177.58(17) . . . . ?
N6A C020 C02S C045 -177.51(18) . . . . ?
N1B C01B C01K N2B -10.3(2) . . . . ?
N1B C01B C01K C029 167.50(18) . . . . ?
N1B C01E C01Y C01N 178.55(18) . . . . ?
N2B C01A C024 C02Y -0.7(3) . . . . ?
N2B C01K C029 C02Y -1.7(3) . . . . ?
N3B C018 C01A N2B 15.2(2) . . . . ?
N3B C018 C01A C024 -163.08(18) . . . . ?
N3B C01D C01O N26 -1.6(2) . . . . ?
N3B C01D C01O C03L 176.72(17) . . . . ?
N3B C01D C025 C03O -175.98(19) . . . . ?
N4B C019 C01M N5B 18.5(2) . . . . ?
N4B C019 C01M C02X -158.80(17) . . . . ?
N4B C026 C02F C036 -178.79(18) . . . . ?
N5B C01M C02X C02K 1.8(3) . . . . ?
N5B C021 C02Q C02K -0.4(3) . . . . ?
N6B C01F C021 N5B -1.6(2) . . . . ?
N6B C01F C021 C02Q 178.12(17) . . . . ?
N6B C01T C02J N27 -0.9(2) . . . . ?
N6B C01T C02J C03N 178.33(17) . . . . ?
N6B C01T C034 C047 -179.43(18) . . . . ?
N26 C018 C01A N2B -162.20(17) . . . . ?
N26 C018 C01A C024 19.5(3) . . . . ?
N26 C01O C03L C040 178.21(19) . . . . ?
N26 C027 C03G C03U 153.39(17) . . . . ?
N25 C01B C01K N2B 169.10(17) . . . . ?
N25 C01B C01K C029 -13.1(3) . . . . ?
N25 C01C C01E N1B 0.1(2) . . . . ?
N25 C01C C01E C01Y 179.66(16) . . . . ?
N25 C01C C01W C022 -178.68(18) . . . . ?
N25 C03D C03K C04I 162.39(17) . . . . ?
N21 C01X C02H C038 176.45(18) . . . . ?
N21 C02A C02R C02V -61.3(2) . . . . ?
N22 C015 C01P N2A 166.91(17) . . . . ?
N22 C015 C01P C01Z -14.3(3) . . . . ?
N22 C01J C023 N3A 0.20(19) . . . . ?
N22 C01J C023 C02P 178.89(16) . . . . ?
N22 C01J C031 C03A -179.05(18) . . . . ?
N22 C02G C030 C03B -169.61(16) . . . . ?
N23 C016 C01L N5A 172.47(17) . . . . ?
N23 C016 C01L C032 -7.0(3) . . . . ?
N23 C01Q C01S N4A -0.3(2) . . . . ?
N23 C01Q C01S C02D 179.54(16) . . . . ?
N23 C01Q C02M C037 -179.03(19) . . . . ?
N28 C019 C01M N5B -157.81(16) . . . . ?
N28 C019 C01M C02X 24.9(3) . . . . ?
N28 C01U C026 N4B 0.45(19) . . . . ?
N28 C01U C026 C02F -178.77(15) . . . . ?
N28 C01U C033 C03V 178.30(18) . . . . ?
N28 C02N C03F C03C -173.52(16) . . . . ?
N27 C01F C021 N5B 175.52(16) . . . . ?
N27 C01F C021 C02Q -4.7(3) . . . . ?
N27 C02J C03N C03X -179.77(19) . . . . ?
N27 C041 C04D C04S -171.7(2) . . . . ?
N27 C041 C04D C1 146.9(3) . . . . ?
N24 C02L C048 C044 178.4(2) . . . . ?
N24 C03I C03Y C04A -172.21(17) . . . . ?
C015 N3A C023 C01J 0.54(19) . . . . ?
C015 N3A C023 C02P -177.99(18) . . . . ?
C015 N22 C01J C023 -0.85(18) . . . . ?
C015 N22 C01J C031 179.10(18) . . . . ?
C015 N22 C02G C030 -69.9(2) . . . . ?
C015 C01P C01Z C02B -179.22(18) . . . . ?
C016 N4A C01S C01Q 0.51(19) . . . . ?
C016 N4A C01S C02D -179.35(18) . . . . ?
C016 N23 C01Q C01S 0.03(19) . . . . ?
C016 N23 C01Q C02M 179.90(19) . . . . ?
C016 N23 C03M C035 -71.4(2) . . . . ?
C016 C01L C032 C02C -179.70(18) . . . . ?
C017 N2A C01P C015 179.05(15) . . . . ?
C017 N2A C01P C01Z 0.1(3) . . . . ?
C017 C028 C02B C01Z 0.3(3) . . . . ?
C018 N3B C01D C01O 0.7(2) . . . . ?
C018 N3B C01D C025 178.8(2) . . . . ?
C018 N26 C01O C01D 1.82(19) . . . . ?
C018 N26 C01O C03L -176.3(2) . . . . ?
C018 N26 C027 C03G 67.3(2) . . . . ?
C018 C01A C024 C02Y 177.38(18) . . . . ?
C019 N4B C026 C01U 0.12(19) . . . . ?
C019 N4B C026 C02F 179.23(18) . . . . ?
C019 N28 C01U C026 -0.82(18) . . . . ?
C019 N28 C01U C033 -178.67(18) . . . . ?
C019 N28 C02N C03F -107.7(2) . . . . ?
C019 C01M C02X C02K 178.81(17) . . . . ?
C01A N2B C01K C01B -178.55(15) . . . . ?
C01A N2B C01K C029 3.5(3) . . . . ?
C01A C024 C02Y C029 2.5(3) . . . . ?
C01B N1B C01E C01C -0.73(19) . . . . ?
C01B N1B C01E C01Y 179.73(18) . . . . ?
C01B N25 C01C C01E 0.59(19) . . . . ?
C01B N25 C01C C01W 178.48(19) . . . . ?
C01B N25 C03D C03K 89.2(2) . . . . ?
C01B C01K C029 C02Y -179.24(18) . . . . ?
C01C N25 C01B N1B -1.1(2) . . . . ?
C01C N25 C01B C01K 179.50(17) . . . . ?
C01C N25 C03D C03K -87.8(2) . . . . ?
C01C C01E C01Y C01N -0.9(3) . . . . ?
C01C C01W C022 C01N 0.1(3) . . . . ?
C01D N3B C018 N26 0.5(2) . . . . ?
C01D N3B C018 C01A -177.33(15) . . . . ?
C01D C01O C03L C040 0.4(3) . . . . ?
C01D C025 C03O C040 -1.1(3) . . . . ?
C01E N1B C01B N25 1.1(2) . . . . ?
C01E N1B C01B C01K -179.38(15) . . . . ?
C01E C01C C01W C022 -1.1(3) . . . . ?
C01F N6B C01T C02J 0.68(19) . . . . ?
C01F N6B C01T C034 -179.22(19) . . . . ?
C01F N27 C02J C01T 0.74(19) . . . . ?
C01F N27 C02J C03N -178.39(19) . . . . ?
C01F N27 C041 C04D 79.0(3) . . . . ?
C01F C021 C02Q C02K 179.83(17) . . . . ?
C01G N5A C01L C016 -179.72(15) . . . . ?
C01G N5A C01L C032 -0.2(3) . . . . ?
C01G C01R C02C C032 -1.0(3) . . . . ?
C01H N1A C01V C01X -0.09(19) . . . . ?
C01H N1A C01V C02W 177.40(18) . . . . ?
C01H N21 C01X C01V -0.20(18) . . . . ?
C01H N21 C01X C02H -177.80(19) . . . . ?
C01H N21 C02A C02R -69.5(2) . . . . ?
C01H C017 C028 C02B -179.16(17) . . . . ?
C01I N6A C020 C02L 1.0(2) . . . . ?
C01I N6A C020 C02S -179.41(19) . . . . ?
C01I N24 C02L C020 0.0(2) . . . . ?
C01I N24 C02L C048 -177.9(2) . . . . ?
C01I N24 C03I C03Y -71.1(3) . . . . ?
C01I C01G C01R C02C -175.39(18) . . . . ?
C01J N22 C015 N3A 1.26(19) . . . . ?
C01J N22 C015 C01P -176.30(17) . . . . ?
C01J N22 C02G C030 94.8(2) . . . . ?
C01J C023 C02P C03R 0.3(3) . . . . ?
C01J C031 C03A C03R 0.0(3) . . . . ?
C01K N2B C01A C018 179.35(15) . . . . ?
C01K N2B C01A C024 -2.2(3) . . . . ?
C01K C029 C02Y C024 -1.3(3) . . . . ?
C01L N5A C01G C01I 176.47(15) . . . . ?
C01L N5A C01G C01R -1.1(3) . . . . ?
C01M N5B C021 C01F -177.25(15) . . . . ?
C01M N5B C021 C02Q 3.0(2) . . . . ?
C01O N26 C018 N3B -1.5(2) . . . . ?
C01O N26 C018 C01A 176.06(17) . . . . ?
C01O N26 C027 C03G -100.37(19) . . . . ?
C01O C01D C025 C03O 1.9(3) . . . . ?
C01O C03L C040 C03O 0.4(3) . . . . ?
C01P N2A C017 C01H 179.22(15) . . . . ?
C01P N2A C017 C028 0.5(3) . . . . ?
C01P C01Z C02B C028 0.3(3) . . . . ?
C01Q N23 C016 N4A 0.3(2) . . . . ?
C01Q N23 C016 C01L -179.12(17) . . . . ?
C01Q N23 C03M C035 99.8(2) . . . . ?
C01Q C01S C02D C02I -0.4(3) . . . . ?
C01Q C02M C037 C02I -0.6(3) . . . . ?
C01R C01G C01I N6A 171.38(18) . . . . ?
C01R C01G C01I N24 -6.7(3) . . . . ?
C01R C02C C032 C01L -0.3(3) . . . . ?
C01S N4A C016 N23 -0.5(2) . . . . ?
C01S N4A C016 C01L 178.99(15) . . . . ?
C01S C01Q C02M C037 0.8(3) . . . . ?
C01S C02D C02I C037 0.7(3) . . . . ?
C01T N6B C01F N27 -0.2(2) . . . . ?
C01T N6B C01F C021 177.38(15) . . . . ?
C01T C02J C03N C03X 1.2(3) . . . . ?
C01T C034 C047 C03X 0.8(3) . . . . ?
C01U N28 C019 N4B 0.97(19) . . . . ?
C01U N28 C019 C01M 177.46(16) . . . . ?
C01U N28 C02N C03F 85.2(2) . . . . ?
C01U C026 C02F C036 0.2(3) . . . . ?
C01U C033 C03V C036 -0.4(3) . . . . ?
C01V N1A C01H N21 -0.05(19) . . . . ?
C01V N1A C01H C017 -179.98(15) . . . . ?
C01V C01X C02H C038 -0.8(3) . . . . ?
C01V C02W C03T C038 -0.4(3) . . . . ?
C01W C01C C01E N1B -178.08(16) . . . . ?
C01W C01C C01E C01Y 1.5(3) . . . . ?
C01X N21 C01H N1A 0.2(2) . . . . ?
C01X N21 C01H C017 -179.91(17) . . . . ?
C01X N21 C02A C02R 103.92(19) . . . . ?
C01X C01V C02W C03T 0.3(3) . . . . ?
C01X C02H C038 C03T 0.8(3) . . . . ?
C01Y C01N C022 C01W 0.4(3) . . . . ?
C020 N6A C01I N24 -1.0(2) . . . . ?
C020 N6A C01I C01G -179.34(15) . . . . ?
C020 C02L C048 C044 0.7(3) . . . . ?
C020 C02S C045 C044 -0.8(3) . . . . ?
C021 N5B C01M C019 178.83(15) . . . . ?
C021 N5B C01M C02X -3.7(3) . . . . ?
C022 C01N C01Y C01E 0.0(3) . . . . ?
C023 N3A C015 N22 -1.13(19) . . . . ?
C023 N3A C015 C01P 176.74(15) . . . . ?
C023 C01J C031 C03A 0.9(3) . . . . ?
C023 C02P C03R C03A 0.6(3) . . . . ?
C025 C01D C01O N26 -179.88(17) . . . . ?
C025 C01D C01O C03L -1.6(3) . . . . ?
C025 C03O C040 C03L -0.1(3) . . . . ?
C026 N4B C019 N28 -0.68(19) . . . . ?
C026 N4B C019 C01M -177.48(15) . . . . ?
C026 C01U C033 C03V 0.8(3) . . . . ?
C026 C02F C036 C03V 0.1(3) . . . . ?
C027 N26 C018 N3B -170.74(17) . . . . ?
C027 N26 C018 C01A 6.8(3) . . . . ?
C027 N26 C01O C01D 171.98(15) . . . . ?
C027 N26 C01O C03L -6.1(3) . . . . ?
C027 C03G C03U C04C -176.78(18) . . . . ?
C028 C017 C01H N1A 172.62(17) . . . . ?
C028 C017 C01H N21 -7.3(3) . . . . ?
C02A N21 C01H N1A 174.52(16) . . . . ?
C02A N21 C01H C017 -5.6(3) . . . . ?
C02A N21 C01X C01V -174.91(16) . . . . ?
C02A N21 C01X C02H 7.5(3) . . . . ?
C02A C02R C02V C03H -170.76(16) . . . . ?
C02D C02I C037 C02M -0.2(3) . . . . ?
C02F C036 C03V C033 0.0(3) . . . . ?
C02G N22 C015 N3A 167.87(16) . . . . ?
C02G N22 C015 C01P -9.7(3) . . . . ?
C02G N22 C01J C023 -168.54(15) . . . . ?
C02G N22 C01J C031 11.4(3) . . . . ?
C02G C030 C03B C042 -177.75(17) . . . . ?
C02H C038 C03T C02W -0.2(3) . . . . ?
C02J N27 C01F N6B -0.3(2) . . . . ?
C02J N27 C01F C021 -177.62(17) . . . . ?
C02J N27 C041 C04D -94.1(2) . . . . ?
C02J C01T C034 C047 0.7(3) . . . . ?
C02J C03N C03X C047 0.3(3) . . . . ?
C02L N24 C01I N6A 0.6(2) . . . . ?
C02L N24 C01I C01G 178.71(18) . . . . ?
C02L N24 C03I C03Y 98.5(2) . . . . ?
C02L C020 C02S C045 2.1(3) . . . . ?
C02M C01Q C01S N4A 179.77(16) . . . . ?
C02M C01Q C01S C02D -0.4(3) . . . . ?
C02N N28 C019 N4B -167.85(16) . . . . ?
C02N N28 C019 C01M 8.6(3) . . . . ?
C02N N28 C01U C026 168.88(15) . . . . ?
C02N N28 C01U C033 -9.0(3) . . . . ?
C02Q C02K C02X C01M 0.8(3) . . . . ?
C02R C02V C03H C03Q -177.08(17) . . . . ?
C02S C020 C02L N24 179.70(17) . . . . ?
C02S C020 C02L C048 -2.1(3) . . . . ?
C02U C03C C03F C02N -73.7(2) . . . . ?
C02V C03H C03Q C04J -177.51(18) . . . . ?
C02W C01V C01X N21 -177.58(16) . . . . ?
C02W C01V C01X C02H 0.3(3) . . . . ?
C02X C02K C02Q C021 -1.4(3) . . . . ?
C02Z C02U C03C C03F -179.75(15) . . . . ?
C030 C03B C042 C04E -179.16(19) . . . . ?
C031 C01J C023 N3A -179.76(16) . . . . ?
C031 C01J C023 C02P -1.1(3) . . . . ?
C031 C03A C03R C02P -0.8(3) . . . . ?
C033 C01U C026 N4B 178.51(16) . . . . ?
C033 C01U C026 C02F -0.7(3) . . . . ?
C034 C01T C02J N27 179.02(16) . . . . ?
C034 C01T C02J C03N -1.8(3) . . . . ?
C035 C03S C03Z C049 -178.94(18) . . . . ?
C03B C042 C04E C04H -57.3(3) . . . . ?
C03C C02U C02Z C043 170.85(16) . . . . ?
C03D N25 C01B N1B -178.54(17) . . . . ?
C03D N25 C01B C01K 2.1(3) . . . . ?
C03D N25 C01C C01E 178.25(16) . . . . ?
C03D N25 C01C C01W -3.9(3) . . . . ?
C03D C03K C04I C04P 63.8(3) . . . . ?
C03G C03U C04C C04L 170.5(2) . . . . ?
C03I N24 C01I N6A 171.54(18) . . . . ?
C03I N24 C01I C01G -10.3(3) . . . . ?
C03I N24 C02L C020 -171.66(16) . . . . ?
C03I N24 C02L C048 10.4(3) . . . . ?
C03I C03Y C04A C04F 72.1(3) . . . . ?
C03K C04I C04P C04R 173.8(2) . . . . ?
C03K C04I C04P C3 -176.5(7) . . . . ?
C03M N23 C016 N4A 172.73(17) . . . . ?
C03M N23 C016 C01L -6.7(3) . . . . ?
C03M N23 C01Q C01S -172.95(16) . . . . ?
C03M N23 C01Q C02M 6.9(3) . . . . ?
C03M C035 C03S C03Z -170.05(17) . . . . ?
C03N C03X C047 C034 -1.4(3) . . . . ?
C03S C035 C03M N23 -59.4(2) . . . . ?
C03S C03Z C049 C04N -176.45(19) . . . . ?
C03U C04C C04L C046 -173.9(2) . . . . ?
C03Y C04A C04F C04Q -176.8(2) . . . . ?
C041 N27 C01F N6B -174.34(17) . . . . ?
C041 N27 C01F C021 8.4(3) . . . . ?
C041 N27 C02J C01T 175.27(16) . . . . ?
C041 N27 C02J C03N -3.9(3) . . . . ?
C041 C04D C04S C04T -77.5(3) . . . . ?
C041 C04D C1 C2 61.8(4) . . . . ?
C045 C044 C048 C02L 0.6(3) . . . . ?
C048 C044 C045 C02S -0.6(3) . . . . ?
C04A C04F C04Q C04U -177.6(3) . . . . ?
C04D C04S C04T C04K -179.7(2) . . . . ?
C04D C1 C2 C04K 170.6(3) . . . . ?
C04I C04P C04R C04V 171.8(3) . . . . ?
C04I C04P C3 C04W -57.2(11) . . . . ?
C04M C04K C04T C04S -75.6(3) . . . . ?
C04M C04K C2 C1 173.9(4) . . . . ?
